data_1562577
loop_
_publ_author_name
'Song, Xue-Qin'
'Wang, Li'
'Zhao, Meng-Meng'
'Wang, Xiao-Run'
'Peng, Yun-Qiao'
'Cheng, Guo-Quan'

_publ_section_title
;
 Synthesis, crystal structure and luminescence properties of lanthanide
 coordination polymers with a new semirigid bridging thenylsalicylamide
 ligand
;
_journal_name_full 'Journal of Solid State Chemistry'
_journal_page_first 183
_journal_page_last 189
_journal_paper_doi 10.1016/j.jssc.2013.07.014
_journal_volume 205
_journal_year 2013
_chemical_formula_sum 'C110 H112 Gd2 N12 O40 S6'
_chemical_formula_weight 2748.98
_space_group_IT_number 2
_space_group_name_Hall '-P 1'
_space_group_name_H-M_alt 'P -1'
_symmetry_cell_setting triclinic
_symmetry_space_group_name_H-M 'P -1'
_atom_sites_solution_hydrogens geom
_atom_sites_solution_primary direct
_atom_sites_solution_secondary difmap
_audit_creation_method SHELXL-97
_cell_angle_alpha 98.475(5)
_cell_angle_beta 92.173(5)
_cell_angle_gamma 103.235(5)
_cell_formula_units_Z 2
_cell_length_a 12.546(3)
_cell_length_b 21.801(5)
_cell_length_c 23.015(5)
_cell_measurement_reflns_used 5963
_cell_measurement_temperature 296(2)
_cell_measurement_theta_max 21.991
_cell_measurement_theta_min 2.413
_cell_volume 6044(2)
_computing_cell_refinement 'Bruker SMART'
_computing_data_collection 'Bruker SMART'
_computing_data_reduction 'Bruker SAINT'
_computing_molecular_graphics 'Bruker SHELXTL'
_computing_publication_material 'Bruker SHELXTL'
_computing_structure_refinement 'SHELXL-97 (Sheldrick, 1997)'
_computing_structure_solution 'SHELXS-97 (Sheldrick, 1990)'
_diffrn_ambient_temperature 296(2)
_diffrn_measured_fraction_theta_full 0.981
_diffrn_measured_fraction_theta_max 0.981
_diffrn_measurement_device_type 'CCD area detector'
_diffrn_measurement_method 'phi and omega scans'
_diffrn_radiation_monochromator graphite
_diffrn_radiation_source 'fine-focus sealed tube'
_diffrn_radiation_type MoK\a
_diffrn_radiation_wavelength 0.71073
_diffrn_reflns_av_R_equivalents 0.0379
_diffrn_reflns_av_sigmaI/netI 0.0730
_diffrn_reflns_limit_h_max 14
_diffrn_reflns_limit_h_min -14
_diffrn_reflns_limit_k_max 25
_diffrn_reflns_limit_k_min -25
_diffrn_reflns_limit_l_max 23
_diffrn_reflns_limit_l_min -27
_diffrn_reflns_number 33510
_diffrn_reflns_theta_full 25.02
_diffrn_reflns_theta_max 25.02
_diffrn_reflns_theta_min 1.79
_exptl_absorpt_coefficient_mu 1.279
_exptl_absorpt_correction_T_max 0.7404
_exptl_absorpt_correction_T_min 0.7002
_exptl_absorpt_correction_type multi-scan
_exptl_absorpt_process_details sadabs
_exptl_crystal_colour colorless
_exptl_crystal_density_diffrn 1.511
_exptl_crystal_density_method 'not measured'
_exptl_crystal_description block
_exptl_crystal_F_000 2800
_exptl_crystal_size_max 0.30
_exptl_crystal_size_mid 0.28
_exptl_crystal_size_min 0.25
_refine_diff_density_max 2.306
_refine_diff_density_min -1.603
_refine_diff_density_rms 0.116
_refine_ls_extinction_method none
_refine_ls_goodness_of_fit_ref 1.055
_refine_ls_hydrogen_treatment mixed
_refine_ls_matrix_type fullcycle
_refine_ls_number_parameters 1655
_refine_ls_number_reflns 20925
_refine_ls_number_restraints 14
_refine_ls_restrained_S_all 1.055
_refine_ls_R_factor_all 0.0896
_refine_ls_R_factor_gt 0.0594
_refine_ls_shift/su_max 0.001
_refine_ls_shift/su_mean 0.000
_refine_ls_structure_factor_coef Fsqd
_refine_ls_weighting_details 'calc w=1/[\s^2^(Fo^2^)+(0.0803P)^2^+14.2232P] where P=(Fo^2^+2Fc^2^)/3'
_refine_ls_weighting_scheme calc
_refine_ls_wR_factor_gt 0.1513
_refine_ls_wR_factor_ref 0.1771
_reflns_number_gt 14508
_reflns_number_total 20925
_reflns_threshold_expression >2sigma(I)
_cod_data_source_file JSSC-2013-205-183.cif
_cod_data_source_block 2
_cod_depositor_comments
;
The following automatic conversions were performed:

data item '_symmetry_cell_setting' value 'Triclinic' was changed to
'triclinic' in accordance with the built-in table derived from the
CIF Core dictionary named 'cif_core.dic' version 2.4.5 last updated
on 2014-11-21.

Automatic conversion script
Id: cif_fix_values 8369 2020-08-20 11:38:08Z andrius 
;
_cod_original_sg_symbol_H-M P-1
_cod_database_code 1562577

loop_
_symmetry_equiv_pos_as_xyz
'x, y, z'
'-x, -y, -z'

loop_
_atom_site_label
_atom_site_type_symbol
_atom_site_fract_x
_atom_site_fract_y
_atom_site_fract_z
_atom_site_U_iso_or_equiv
_atom_site_adp_type
_atom_site_occupancy
_atom_site_symmetry_multiplicity
_atom_site_calc_flag
_atom_site_refinement_flags
_atom_site_disorder_assembly
_atom_site_disorder_group
Gd1 Gd 0.18484(3) 0.229607(16) 0.183001(15) 0.03860(12) Uani 1 1 d . . .
Gd2 Gd 0.07923(3) 0.238472(16) 0.685591(14) 0.03738(11) Uani 1 1 d . . .
N1 N -0.0190(5) 0.3066(3) 0.3117(3) 0.0609(18) Uani 1 1 d . . .
H1 H -0.0376 0.3288 0.3420 0.073 Uiso 1 1 calc R . .
N2 N 0.4729(5) 0.2882(3) 0.3092(3) 0.0555(18) Uani 1 1 d . . .
H2 H 0.5130 0.3014 0.3418 0.067 Uiso 1 1 calc R . .
N3 N -0.1035(5) 0.1344(3) 0.0608(3) 0.0545(17) Uani 1 1 d . . .
H3 H -0.1678 0.1266 0.0430 0.065 Uiso 1 1 calc R . .
N4 N 0.2680(6) 0.3521(3) 0.1422(3) 0.0589(18) Uani 1 1 d . . .
N5 N 0.3123(5) 0.1884(3) 0.0866(3) 0.0489(15) Uani 1 1 d . . .
N6 N 0.1180(6) 0.1113(3) 0.2261(3) 0.068(2) Uani 1 1 d . . .
N7 N 0.3600(5) 0.3187(3) 0.8130(3) 0.0533(17) Uani 1 1 d . . .
H7 H 0.3983 0.3411 0.8439 0.064 Uiso 1 1 calc R . .
N8 N -0.1521(5) 0.2957(3) 0.8086(2) 0.0492(16) Uani 1 1 d . . .
H8 H -0.1778 0.3084 0.8412 0.059 Uiso 1 1 calc R . .
N9 N 0.2764(5) 0.1398(3) 0.5734(3) 0.068(2) Uani 1 1 d . . .
H9 H 0.3283 0.1302 0.5534 0.082 Uiso 1 1 calc R . .
N10 N 0.0867(6) 0.3602(3) 0.6443(3) 0.0623(19) Uani 1 1 d . . .
N11 N -0.0932(5) 0.1915(3) 0.5903(3) 0.0536(17) Uani 1 1 d . . .
N12 N 0.0868(7) 0.1169(3) 0.7200(3) 0.069(2) Uani 1 1 d . . .
O1 O -0.0692(5) 0.3490(3) 0.4712(3) 0.0788(19) Uani 1 1 d . . .
O2 O -0.3941(5) 0.4745(3) 0.4372(3) 0.0781(19) Uani 1 1 d . . .
O3 O 0.1098(4) 0.2971(2) 0.2486(2) 0.0525(13) Uani 1 1 d . . .
O4 O 0.0195(4) 0.4213(2) 0.3802(2) 0.0498(13) Uani 1 1 d . . .
O5 O 0.3067(4) 0.2410(2) 0.2661(2) 0.0511(13) Uani 1 1 d . . .
O6 O 0.4873(4) 0.3216(3) 0.4246(2) 0.0573(15) Uani 1 1 d . . .
O7 O -0.6756(5) -0.0775(3) 0.0422(3) 0.0750(18) Uani 1 1 d . . .
O8 O 0.0137(4) 0.1986(2) 0.1316(2) 0.0507(13) Uani 1 1 d . . .
O9 O -0.3093(4) 0.1499(3) 0.0723(2) 0.0556(14) Uani 1 1 d . . .
O10 O 0.3218(5) 0.3288(3) 0.1771(3) 0.0660(16) Uani 1 1 d . . .
O11 O 0.1734(5) 0.3196(3) 0.1261(3) 0.0660(16) Uani 1 1 d . . .
O12 O 0.3092(7) 0.4006(3) 0.1241(4) 0.104(3) Uani 1 1 d . . .
O13 O 0.3550(4) 0.2028(3) 0.1388(3) 0.0704(17) Uani 1 1 d . . .
O14 O 0.2156(4) 0.1939(3) 0.0805(2) 0.0569(14) Uani 1 1 d . . .
O15 O 0.3616(5) 0.1716(3) 0.0455(3) 0.0796(19) Uani 1 1 d . . .
O16 O 0.1790(5) 0.1168(3) 0.1834(3) 0.0768(18) Uani 1 1 d . . .
O17 O 0.0766(5) 0.1572(3) 0.2431(3) 0.0663(16) Uani 1 1 d . . .
O18 O 0.0983(9) 0.0624(4) 0.2474(4) 0.131(3) Uani 1 1 d . . .
O19 O 0.4436(5) 0.3579(3) 0.9716(3) 0.0799(19) Uani 1 1 d . . .
O20 O 0.8749(5) 0.4655(4) 0.9425(3) 0.083(2) Uani 1 1 d . . .
O21 O 0.2142(4) 0.3073(2) 0.7501(2) 0.0517(13) Uani 1 1 d . . .
O22 O 0.4214(4) 0.4339(2) 0.8779(2) 0.0504(13) Uani 1 1 d . . .
O23 O -0.0263(4) 0.2493(3) 0.7666(2) 0.0505(13) Uani 1 1 d . . .
O24 O 0.8585(4) 0.3159(3) 0.9256(2) 0.0553(14) Uani 1 1 d . . .
O25 O 0.5403(6) -0.1033(3) 0.5450(3) 0.096(2) Uani 1 1 d . . .
O26 O 0.2249(4) 0.2121(2) 0.6368(2) 0.0538(14) Uani 1 1 d . . .
O27 O 0.4919(4) 0.1526(3) 0.5795(3) 0.0650(16) Uani 1 1 d . . .
O28 O 0.1576(5) 0.3309(3) 0.6307(3) 0.0673(16) Uani 1 1 d . . .
O29 O 0.0142(5) 0.3345(3) 0.6758(3) 0.0618(15) Uani 1 1 d . . .
O30 O 0.0848(7) 0.4108(3) 0.6285(4) 0.102(3) Uani 1 1 d . . .
O31 O 0.0079(4) 0.2032(3) 0.5824(2) 0.0565(14) Uani 1 1 d . . .
O32 O -0.1180(4) 0.2017(3) 0.6423(2) 0.0628(16) Uani 1 1 d . . .
O33 O -0.1623(5) 0.1702(3) 0.5504(3) 0.0778(19) Uani 1 1 d . . .
O34 O 0.0188(5) 0.1239(3) 0.6817(3) 0.0702(17) Uani 1 1 d . . .
O35 O 0.1483(4) 0.1682(2) 0.7468(2) 0.0548(14) Uani 1 1 d . . .
O36 O 0.0949(9) 0.0654(3) 0.7295(4) 0.139(4) Uani 1 1 d . . .
O37 O 0.6086(11) 0.0718(6) 0.7167(5) 0.161(5) Uani 1 1 d . . .
C104 C 0.4173(14) 0.0639(9) 0.6933(8) 0.175(8) Uani 1 1 d . . .
H10A H 0.3695 0.0921 0.7019 0.262 Uiso 1 1 calc R . .
H10B H 0.3995 0.0295 0.7157 0.262 Uiso 1 1 calc R . .
H10C H 0.4081 0.0468 0.6520 0.262 Uiso 1 1 calc R . .
O39 O 0.5956(16) 0.0540(8) 0.2021(7) 0.232(8) Uani 1 1 d . . .
C108 C 0.4586(16) 0.1075(9) 0.2355(8) 0.175(8) Uani 1 1 d . . .
H10D H 0.4649 0.1161 0.2777 0.263 Uiso 1 1 calc R . .
H10E H 0.4081 0.0670 0.2224 0.263 Uiso 1 1 calc R . .
H10F H 0.4321 0.1405 0.2204 0.263 Uiso 1 1 calc R . .
S1 S -0.2720(6) 0.2224(4) 0.3531(4) 0.114(3) Uani 0.857(10) 1 d P A 1
S2 S 0.7310(3) 0.3756(2) 0.29191(18) 0.0915(17) Uani 0.778(8) 1 d P B 1
S3 S -0.1863(3) -0.02564(17) 0.02018(17) 0.0686(13) Uani 0.818(8) 1 d P C 1
S4 S 0.5687(4) 0.2457(3) 0.8514(3) 0.0729(19) Uani 0.591(9) 1 d P D 1
S5 S -0.3329(3) 0.3891(2) 0.7907(2) 0.0774(14) Uani 0.845(9) 1 d P E 1
S6 S 0.0878(5) 0.0864(2) 0.4492(3) 0.096(2) Uani 0.618(8) 1 d PU F 1
C20' C -0.260(14) 0.212(9) 0.354(9) 0.11(5) Uani 0.143(10) 1 d P A 2
H20' H -0.3021 0.2404 0.3480 0.137 Uiso 0.143(10) 1 calc PR A 2
C32' C 0.697(4) 0.392(3) 0.292(2) 0.092(19) Uani 0.222(8) 1 d P B 2
H32' H 0.7216 0.3750 0.3237 0.110 Uiso 0.222(8) 1 calc PR B 2
C49' C -0.160(4) -0.025(3) 0.037(3) 0.069(18) Uani 0.182(8) 1 d P C 2
H49' H -0.2040 -0.0233 0.0044 0.082 Uiso 0.182(8) 1 calc PR C 2
C71' C 0.538(2) 0.2331(16) 0.8550(14) 0.073(9) Uani 0.409(9) 1 d P D 2
H71' H 0.5956 0.2679 0.8522 0.087 Uiso 0.409(9) 1 calc PR D 2
C83' C -0.306(7) 0.398(5) 0.783(4) 0.08(2) Uani 0.155(9) 1 d P E 2
H83' H -0.3647 0.3746 0.8006 0.093 Uiso 0.155(9) 1 calc PR E 2
C10A C 0.100(3) 0.0625(15) 0.4519(18) 0.096(11) Uani 0.382(8) 1 d P F 2
H10G H 0.0743 0.0992 0.4503 0.116 Uiso 0.382(8) 1 calc PR F 2
C1 C -0.1243(6) 0.4344(4) 0.4412(3) 0.0526(18) Uani 1 1 d U . .
C2 C -0.1526(6) 0.3773(4) 0.4630(4) 0.0568(19) Uani 1 1 d U . .
C3 C -0.2615(7) 0.3532(5) 0.4749(4) 0.062(2) Uani 1 1 d . . .
H3A H -0.2812 0.3149 0.4894 0.074 Uiso 1 1 calc R . .
C4 C -0.3394(6) 0.3868(4) 0.4651(3) 0.059(2) Uani 1 1 d . . .
C5 C -0.3117(6) 0.4434(4) 0.4451(4) 0.055(2) Uani 1 1 d . . .
C6 C -0.2039(6) 0.4684(4) 0.4340(3) 0.053(2) Uani 1 1 d . . .
H6 H -0.1847 0.5080 0.4217 0.063 Uiso 1 1 calc R . .
C7 C -0.0085(6) 0.4608(4) 0.4307(3) 0.0506(19) Uani 1 1 d . . .
H7A H 0.0012 0.5043 0.4233 0.061 Uiso 1 1 calc R . .
H7B H 0.0389 0.4611 0.4650 0.061 Uiso 1 1 calc R . .
C8 C 0.5437(6) 0.3603(4) 0.4778(3) 0.063(2) Uani 1 1 d . . .
H8A H 0.5418 0.3347 0.5090 0.076 Uiso 1 1 calc R . .
H8B H 0.5086 0.3948 0.4903 0.076 Uiso 1 1 calc R . .
C9 C -0.0864(9) 0.2967(5) 0.5030(5) 0.089(3) Uani 1 1 d . . .
H9A H -0.0947 0.3117 0.5436 0.134 Uiso 1 1 calc R . .
H9B H -0.0244 0.2777 0.5004 0.134 Uiso 1 1 calc R . .
H9C H -0.1515 0.2655 0.4865 0.134 Uiso 1 1 calc R . .
C10 C -0.3648(9) 0.5357(5) 0.4201(6) 0.108(4) Uani 1 1 d . . .
H10H H -0.3128 0.5641 0.4494 0.163 Uiso 1 1 calc R . .
H10I H -0.4292 0.5520 0.4164 0.163 Uiso 1 1 calc R . .
H10J H -0.3325 0.5324 0.3829 0.163 Uiso 1 1 calc R . .
C11 C 0.0800(6) 0.3267(4) 0.2933(3) 0.0451(18) Uani 1 1 d . . .
C12 C 0.1571(6) 0.3842(3) 0.3270(3) 0.0423(17) Uani 1 1 d . . .
C13 C 0.1291(6) 0.4290(4) 0.3714(3) 0.0469(18) Uani 1 1 d . . .
C14 C 0.2089(6) 0.4791(4) 0.4022(4) 0.058(2) Uani 1 1 d . . .
H14 H 0.1895 0.5087 0.4308 0.069 Uiso 1 1 calc R . .
C15 C 0.3172(6) 0.4849(4) 0.3904(4) 0.061(2) Uani 1 1 d . . .
H15 H 0.3713 0.5181 0.4114 0.074 Uiso 1 1 calc R . .
C16 C 0.3459(6) 0.4411(4) 0.3470(4) 0.059(2) Uani 1 1 d . . .
H16 H 0.4191 0.4445 0.3394 0.071 Uiso 1 1 calc R . .
C17 C 0.2663(6) 0.3933(4) 0.3160(3) 0.053(2) Uani 1 1 d . . .
H17 H 0.2863 0.3656 0.2860 0.063 Uiso 1 1 calc R . .
C18 C -0.0988(7) 0.2486(4) 0.2832(4) 0.067(2) Uani 1 1 d . A .
H18A H -0.0632 0.2198 0.2593 0.080 Uiso 1 1 calc R . .
H18B H -0.1553 0.2587 0.2590 0.080 Uiso 1 1 calc R . .
C19 C -0.1501(9) 0.2176(6) 0.3412(6) 0.101(4) Uani 1 1 d . . .
C20 C -0.1328(10) 0.1597(9) 0.3527(8) 0.095(6) Uani 0.857(10) 1 d P A 1
H20 H -0.0797 0.1406 0.3360 0.114 Uiso 0.857(10) 1 calc PR A 1
S1' S -0.0969(15) 0.1574(14) 0.3541(13) 0.095(11) Uani 0.143(10) 1 d P A 2
C21 C -0.2031(11) 0.1342(7) 0.3916(6) 0.133(6) Uani 1 1 d . . .
H21 H -0.1922 0.1100 0.4204 0.159 Uiso 1 1 calc R A 1
C22 C -0.2942(12) 0.1545(8) 0.3760(7) 0.141(6) Uani 1 1 d . A .
H22 H -0.3649 0.1305 0.3785 0.169 Uiso 1 1 calc R G 1
C23 C 0.5274(7) 0.2941(4) 0.2535(4) 0.065(2) Uani 1 1 d . B .
H23A H 0.4725 0.2877 0.2209 0.078 Uiso 1 1 calc R . .
H23B H 0.5693 0.2619 0.2458 0.078 Uiso 1 1 calc R . .
C24 C 0.3680(6) 0.2641(4) 0.3120(3) 0.0474(18) Uani 1 1 d . . .
C25 C 0.3211(6) 0.2653(4) 0.3709(3) 0.0465(18) Uani 1 1 d . . .
C26 C 0.3788(6) 0.2936(4) 0.4250(3) 0.0488(19) Uani 1 1 d . . .
C27 C 0.3243(7) 0.2958(4) 0.4765(3) 0.062(2) Uani 1 1 d . . .
H27 H 0.3625 0.3163 0.5122 0.075 Uiso 1 1 calc R . .
C28 C 0.2130(7) 0.2674(4) 0.4748(4) 0.065(2) Uani 1 1 d . . .
H28 H 0.1774 0.2672 0.5095 0.078 Uiso 1 1 calc R . .
C29 C 0.1560(7) 0.2399(4) 0.4225(4) 0.070(3) Uani 1 1 d . . .
H29 H 0.0809 0.2223 0.4212 0.084 Uiso 1 1 calc R . .
C30 C 0.2098(6) 0.2382(4) 0.3711(4) 0.059(2) Uani 1 1 d . . .
H30 H 0.1702 0.2183 0.3358 0.071 Uiso 1 1 calc R . .
C31 C 0.6014(7) 0.3587(5) 0.2590(3) 0.061(2) Uani 1 1 d . . .
C32 C 0.5884(10) 0.4148(7) 0.2433(5) 0.074(4) Uani 0.778(8) 1 d P B 1
H32 H 0.5210 0.4172 0.2266 0.088 Uiso 0.778(8) 1 calc PR B 1
S2' S 0.5572(9) 0.4180(7) 0.2306(5) 0.074(5) Uani 0.222(8) 1 d P B 2
C33 C 0.6748(9) 0.4678(7) 0.2520(4) 0.101(4) Uani 1 1 d . . .
H33 H 0.6766 0.5075 0.2412 0.122 Uiso 1 1 calc R B 1
C34 C 0.7579(10) 0.4495(6) 0.2802(5) 0.104(4) Uani 1 1 d . B .
H34 H 0.8256 0.4775 0.2920 0.125 Uiso 1 1 calc R H 1
C35 C -0.4586(6) 0.0638(4) 0.0259(4) 0.058(2) Uani 1 1 d . . .
C36 C -0.5472(6) 0.0249(4) 0.0477(4) 0.064(2) Uani 1 1 d . . .
H36 H -0.5799 0.0418 0.0799 0.076 Uiso 1 1 calc R . .
C37 C -0.5873(6) -0.0378(4) 0.0225(4) 0.058(2) Uani 1 1 d . . .
C38 C -0.4226(6) 0.1330(4) 0.0507(4) 0.057(2) Uani 1 1 d . . .
H38A H -0.4332 0.1581 0.0204 0.069 Uiso 1 1 calc R . .
H38B H -0.4674 0.1429 0.0826 0.069 Uiso 1 1 calc R . .
C39 C -0.7136(9) -0.0578(6) 0.0965(5) 0.099(4) Uani 1 1 d . . .
H39A H -0.6565 -0.0522 0.1272 0.149 Uiso 1 1 calc R . .
H39B H -0.7763 -0.0895 0.1039 0.149 Uiso 1 1 calc R . .
H39C H -0.7339 -0.0180 0.0959 0.149 Uiso 1 1 calc R . .
C40 C -0.0767(6) 0.1850(3) 0.1021(3) 0.0408(17) Uani 1 1 d . . .
C41 C -0.1518(6) 0.2298(3) 0.1114(3) 0.0434(17) Uani 1 1 d . . .
C42 C -0.2653(6) 0.2115(4) 0.0954(3) 0.0469(18) Uani 1 1 d . . .
C43 C -0.3262(7) 0.2577(4) 0.1059(4) 0.057(2) Uani 1 1 d . . .
H43 H -0.4015 0.2464 0.0960 0.068 Uiso 1 1 calc R . .
C44 C -0.2774(7) 0.3193(4) 0.1303(3) 0.056(2) Uani 1 1 d . . .
H44 H -0.3195 0.3493 0.1370 0.067 Uiso 1 1 calc R . .
C45 C -0.1674(7) 0.3368(4) 0.1449(3) 0.059(2) Uani 1 1 d . . .
H45 H -0.1337 0.3789 0.1603 0.071 Uiso 1 1 calc R . .
C46 C -0.1056(7) 0.2913(4) 0.1365(3) 0.0497(19) Uani 1 1 d . . .
H46 H -0.0311 0.3031 0.1484 0.060 Uiso 1 1 calc R . .
C47 C -0.0360(6) 0.0906(4) 0.0423(4) 0.060(2) Uani 1 1 d . C .
H47A H 0.0384 0.1087 0.0594 0.072 Uiso 1 1 calc R . .
H47B H -0.0341 0.0855 -0.0002 0.072 Uiso 1 1 calc R . .
C48 C -0.0762(7) 0.0272(4) 0.0596(4) 0.057(2) Uani 1 1 d . . .
C49 C -0.0387(12) -0.0019(7) 0.1029(7) 0.087(5) Uani 0.818(8) 1 d P C 1
H49 H 0.0218 0.0187 0.1289 0.104 Uiso 0.818(8) 1 calc PR C 1
S3' S -0.0108(14) 0.0096(9) 0.1169(9) 0.087(7) Uani 0.182(8) 1 d P C 2
C50 C -0.0965(9) -0.0634(5) 0.1054(5) 0.089(3) Uani 1 1 d . . .
H50 H -0.0817 -0.0885 0.1326 0.107 Uiso 1 1 calc R C 1
C51 C -0.1798(8) -0.0812(5) 0.0612(5) 0.081(3) Uani 1 1 d . C .
H51 H -0.2283 -0.1212 0.0548 0.098 Uiso 1 1 calc R I 1
C52 C 0.5763(6) 0.4401(4) 0.9431(3) 0.0471(19) Uani 1 1 d . . .
C53 C 0.5532(7) 0.3823(4) 0.9646(4) 0.057(2) Uani 1 1 d . . .
C54 C 0.6377(7) 0.3544(4) 0.9771(3) 0.060(2) Uani 1 1 d . . .
H54 H 0.6217 0.3159 0.9916 0.072 Uiso 1 1 calc R . .
C55 C 0.7437(7) 0.3815(4) 0.9687(3) 0.059(2) Uani 1 1 d . . .
C56 C 0.7672(6) 0.4394(4) 0.9485(4) 0.059(2) Uani 1 1 d . . .
C57 C 0.6834(6) 0.4682(4) 0.9357(3) 0.055(2) Uani 1 1 d . . .
H57 H 0.6999 0.5071 0.9220 0.066 Uiso 1 1 calc R . .
C58 C 0.4852(6) 0.4702(4) 0.9300(3) 0.054(2) Uani 1 1 d . . .
H58A H 0.4392 0.4712 0.9629 0.065 Uiso 1 1 calc R . .
H58B H 0.5147 0.5138 0.9239 0.065 Uiso 1 1 calc R . .
C59 C 0.8337(7) 0.3485(5) 0.9813(3) 0.064(2) Uani 1 1 d . . .
H59A H 0.8986 0.3796 0.9998 0.077 Uiso 1 1 calc R . .
H59B H 0.8096 0.3181 1.0076 0.077 Uiso 1 1 calc R . .
C60 C 0.4166(9) 0.3044(5) 1.0013(5) 0.092(3) Uani 1 1 d . . .
H60A H 0.4383 0.2689 0.9793 0.138 Uiso 1 1 calc R . .
H60B H 0.3388 0.2933 1.0049 0.138 Uiso 1 1 calc R . .
H60C H 0.4544 0.3148 1.0398 0.138 Uiso 1 1 calc R . .
C61 C 0.9015(8) 0.5282(6) 0.9313(6) 0.111(4) Uani 1 1 d . . .
H61A H 0.8671 0.5300 0.8938 0.167 Uiso 1 1 calc R . .
H61B H 0.9797 0.5424 0.9307 0.167 Uiso 1 1 calc R . .
H61C H 0.8759 0.5554 0.9616 0.167 Uiso 1 1 calc R . .
C62 C 0.2740(6) 0.3357(3) 0.7945(3) 0.0434(17) Uani 1 1 d . . .
C63 C 0.2469(6) 0.3948(3) 0.8273(3) 0.0430(17) Uani 1 1 d . . .
C64 C 0.3176(6) 0.4401(4) 0.8696(3) 0.0447(18) Uani 1 1 d . . .
C65 C 0.2829(7) 0.4918(4) 0.8978(4) 0.059(2) Uani 1 1 d . . .
H65 H 0.3310 0.5230 0.9245 0.070 Uiso 1 1 calc R . .
C66 C 0.1769(7) 0.4970(4) 0.8863(4) 0.065(3) Uani 1 1 d . . .
H66 H 0.1534 0.5310 0.9066 0.078 Uiso 1 1 calc R . .
C67 C 0.1063(7) 0.4536(4) 0.8461(4) 0.066(2) Uani 1 1 d . . .
H67 H 0.0353 0.4578 0.8383 0.079 Uiso 1 1 calc R . .
C68 C 0.1415(6) 0.4036(4) 0.8173(3) 0.053(2) Uani 1 1 d . . .
H68 H 0.0929 0.3739 0.7896 0.063 Uiso 1 1 calc R . .
C69 C 0.3953(7) 0.2618(4) 0.7830(3) 0.053(2) Uani 1 1 d . D .
H69A H 0.3337 0.2338 0.7582 0.064 Uiso 1 1 calc R . .
H69B H 0.4531 0.2757 0.7577 0.064 Uiso 1 1 calc R . .
C70 C 0.4356(7) 0.2254(5) 0.8254(4) 0.064(2) Uani 1 1 d U . .
C71 C 0.3830(16) 0.1705(12) 0.8494(10) 0.075(5) Uani 0.591(9) 1 d PU D 1
H71 H 0.3088 0.1510 0.8408 0.090 Uiso 0.591(9) 1 calc PR D 1
S4' S 0.3516(6) 0.1643(5) 0.8460(4) 0.075(3) Uani 0.409(9) 1 d P D 2
C72 C 0.4497(9) 0.1480(6) 0.8865(4) 0.084(3) Uani 1 1 d U . .
H72 H 0.4286 0.1131 0.9059 0.101 Uiso 1 1 calc R D 1
C73 C 0.5528(9) 0.1871(5) 0.8891(4) 0.078(3) Uani 1 1 d . D .
H73 H 0.6112 0.1805 0.9115 0.093 Uiso 1 1 calc R J 1
C74 C -0.0666(6) 0.2700(3) 0.8122(3) 0.0392(16) Uani 1 1 d . . .
C75 C -0.0175(6) 0.2675(3) 0.8716(3) 0.0405(17) Uani 1 1 d . . .
C76 C -0.0518(6) 0.2893(4) 0.9258(3) 0.0479(19) Uani 1 1 d . . .
C77 C 0.0022(7) 0.2853(4) 0.9788(3) 0.062(2) Uani 1 1 d . . .
H77 H -0.0222 0.3000 1.0147 0.074 Uiso 1 1 calc R . .
C78 C 0.0929(7) 0.2590(4) 0.9769(4) 0.065(2) Uani 1 1 d . . .
H78 H 0.1300 0.2563 1.0118 0.078 Uiso 1 1 calc R . .
C79 C 0.1283(7) 0.2372(4) 0.9242(3) 0.065(3) Uani 1 1 d . . .
H79 H 0.1895 0.2198 0.9233 0.078 Uiso 1 1 calc R . .
C80 C 0.0730(7) 0.2409(4) 0.8718(3) 0.054(2) Uani 1 1 d . . .
H80 H 0.0971 0.2253 0.8361 0.064 Uiso 1 1 calc R . .
C81 C -0.2058(7) 0.3040(4) 0.7548(3) 0.053(2) Uani 1 1 d . E .
H81A H -0.2758 0.2730 0.7468 0.064 Uiso 1 1 calc R . .
H81B H -0.1610 0.2965 0.7223 0.064 Uiso 1 1 calc R . .
C82 C -0.2238(7) 0.3694(4) 0.7594(3) 0.057(2) Uani 1 1 d . . .
C83 C -0.1614(11) 0.4232(8) 0.7409(6) 0.074(4) Uani 0.845(9) 1 d P E 1
H83 H -0.0971 0.4223 0.7223 0.089 Uiso 0.845(9) 1 calc PR E 1
S5' S -0.1299(16) 0.4235(12) 0.7316(9) 0.074(8) Uani 0.155(9) 1 d P E 2
C84 C -0.1989(10) 0.4783(6) 0.7512(5) 0.093(3) Uani 1 1 d . . .
H84 H -0.1666 0.5177 0.7411 0.112 Uiso 1 1 calc R E 1
C85 C -0.2939(10) 0.4631(6) 0.7797(5) 0.093(3) Uani 1 1 d . E .
H85 H -0.3336 0.4932 0.7919 0.112 Uiso 1 1 calc R K 1
C86 C 0.5399(7) 0.0629(4) 0.5282(4) 0.061(2) Uani 1 1 d . . .
C87 C 0.5617(8) 0.0119(5) 0.5528(4) 0.073(3) Uani 1 1 d . . .
H87 H 0.6031 0.0197 0.5886 0.087 Uiso 1 1 calc R . .
C88 C 0.5225(8) -0.0502(5) 0.5243(5) 0.073(3) Uani 1 1 d . . .
C89 C 0.5840(7) 0.1294(4) 0.5587(4) 0.068(2) Uani 1 1 d . . .
H89A H 0.6356 0.1302 0.5915 0.082 Uiso 1 1 calc R . .
H89B H 0.6216 0.1557 0.5317 0.082 Uiso 1 1 calc R . .
C90 C 0.6038(11) -0.0962(6) 0.5969(5) 0.107(4) Uani 1 1 d . . .
H90A H 0.6784 -0.0757 0.5916 0.161 Uiso 1 1 calc R . .
H90B H 0.6012 -0.1373 0.6077 0.161 Uiso 1 1 calc R . .
H90C H 0.5762 -0.0704 0.6274 0.161 Uiso 1 1 calc R . .
C91 C 0.2980(6) 0.1949(3) 0.6090(3) 0.0435(17) Uani 1 1 d . . .
C92 C 0.4108(6) 0.2371(4) 0.6139(3) 0.0464(18) Uani 1 1 d . . .
C93 C 0.5054(6) 0.2163(4) 0.5989(3) 0.0491(19) Uani 1 1 d . . .
C94 C 0.6076(6) 0.2598(4) 0.6072(4) 0.057(2) Uani 1 1 d . . .
H94 H 0.6709 0.2460 0.5985 0.069 Uiso 1 1 calc R . .
C95 C 0.6141(7) 0.3231(4) 0.6282(3) 0.056(2) Uani 1 1 d . . .
H95 H 0.6822 0.3520 0.6330 0.067 Uiso 1 1 calc R . .
C96 C 0.5215(7) 0.3442(4) 0.6423(3) 0.055(2) Uani 1 1 d . . .
H96 H 0.5271 0.3870 0.6571 0.067 Uiso 1 1 calc R . .
C97 C 0.4199(6) 0.3012(4) 0.6343(3) 0.0511(19) Uani 1 1 d . . .
H97 H 0.3571 0.3156 0.6428 0.061 Uiso 1 1 calc R . .
C98 C 0.1689(8) 0.0936(5) 0.5657(4) 0.080(3) Uani 1 1 d . F .
H98A H 0.1118 0.1162 0.5748 0.096 Uiso 1 1 calc R . .
H98B H 0.1676 0.0639 0.5933 0.096 Uiso 1 1 calc R . .
C99 C 0.1449(8) 0.0574(4) 0.5052(5) 0.076(2) Uani 1 1 d U . .
C100 C 0.1602(18) -0.0016(10) 0.4821(9) 0.080(6) Uani 0.618(8) 1 d PU F 1
H100 H 0.1907 -0.0256 0.5053 0.096 Uiso 0.618(8) 1 calc PR F 1
S6' S 0.1802(8) -0.0129(4) 0.4947(4) 0.080(3) Uani 0.382(8) 1 d P F 2
C101 C 0.1290(9) -0.0235(5) 0.4240(4) 0.078(3) Uani 1 1 d U . .
H101 H 0.1356 -0.0624 0.4035 0.094 Uiso 1 1 calc R F 1
C102 C 0.0865(9) 0.0205(5) 0.4004(5) 0.092(3) Uani 1 1 d U F .
H102 H 0.0596 0.0148 0.3613 0.110 Uiso 1 1 calc R L 1
C103 C 0.5304(17) 0.0988(9) 0.7087(8) 0.153(7) Uani 1 1 d . . .
O38 O 0.5519(12) 0.1582(7) 0.7139(6) 0.197(6) Uani 1 1 d . . .
C105 C 0.7062(16) 0.1164(9) 0.7440(10) 0.185(8) Uani 1 1 d . . .
H10K H 0.6982 0.1338 0.7845 0.222 Uiso 1 1 calc R . .
H10L H 0.7317 0.1507 0.7218 0.222 Uiso 1 1 calc R . .
C106 C 0.7775(16) 0.0683(10) 0.7395(10) 0.211(10) Uani 1 1 d . . .
H10M H 0.7358 0.0283 0.7480 0.316 Uiso 1 1 calc R . .
H10N H 0.8404 0.0839 0.7672 0.316 Uiso 1 1 calc R . .
H10O H 0.8012 0.0623 0.7003 0.316 Uiso 1 1 calc R . .
C107 C 0.567(3) 0.1058(13) 0.2139(11) 0.220(13) Uani 1 1 d . . .
O40 O 0.6322(14) 0.1553(7) 0.2070(6) 0.211(6) Uani 1 1 d . . .
C109 C 0.705(2) 0.0734(11) 0.1844(10) 0.223(12) Uani 1 1 d . . .
H10P H 0.7316 0.1194 0.1941 0.267 Uiso 1 1 calc R . .
H10Q H 0.7063 0.0608 0.1423 0.267 Uiso 1 1 calc R . .
C110 C 0.773(2) 0.0403(12) 0.2177(11) 0.258(13) Uani 1 1 d . . .
H11A H 0.7565 0.0451 0.2583 0.386 Uiso 1 1 calc R . .
H11B H 0.8490 0.0586 0.2147 0.386 Uiso 1 1 calc R . .
H11C H 0.7558 -0.0043 0.2014 0.386 Uiso 1 1 calc R . .

loop_
_atom_site_aniso_label
_atom_site_aniso_U_11
_atom_site_aniso_U_22
_atom_site_aniso_U_33
_atom_site_aniso_U_23
_atom_site_aniso_U_13
_atom_site_aniso_U_12
Gd1 0.0325(2) 0.0447(2) 0.0343(2) 0.00055(16) -0.00383(14) 0.00506(15)
Gd2 0.03184(19) 0.0444(2) 0.0320(2) -0.00463(15) -0.00052(14) 0.00847(15)
N1 0.045(4) 0.066(4) 0.064(5) -0.003(4) 0.011(3) 0.004(3)
N2 0.040(4) 0.084(5) 0.033(3) -0.001(3) -0.005(3) 0.004(3)
N3 0.035(3) 0.050(4) 0.072(5) -0.009(3) -0.001(3) 0.010(3)
N4 0.067(5) 0.051(4) 0.057(4) 0.005(3) 0.006(4) 0.011(4)
N5 0.040(4) 0.053(4) 0.053(4) 0.002(3) 0.001(3) 0.013(3)
N6 0.075(5) 0.056(5) 0.068(5) 0.017(4) -0.014(4) -0.001(4)
N7 0.050(4) 0.060(4) 0.047(4) -0.006(3) -0.019(3) 0.020(3)
N8 0.051(4) 0.071(4) 0.029(3) 0.002(3) -0.001(3) 0.026(3)
N9 0.043(4) 0.064(5) 0.084(5) -0.024(4) 0.016(4) 0.007(3)
N10 0.047(4) 0.065(5) 0.069(5) 0.018(4) -0.002(4) 0.000(4)
N11 0.041(4) 0.065(4) 0.052(4) 0.012(3) -0.004(3) 0.007(3)
N12 0.082(6) 0.051(4) 0.068(5) 0.007(4) -0.002(4) 0.005(4)
O1 0.061(4) 0.090(5) 0.091(5) 0.030(4) 0.005(3) 0.020(4)
O2 0.043(3) 0.094(5) 0.099(5) 0.008(4) 0.004(3) 0.026(3)
O3 0.045(3) 0.056(3) 0.050(3) -0.007(3) 0.005(2) 0.007(2)
O4 0.036(3) 0.059(3) 0.045(3) -0.014(2) 0.005(2) 0.007(2)
O5 0.041(3) 0.062(3) 0.044(3) 0.006(3) -0.006(2) 0.003(2)
O6 0.036(3) 0.090(4) 0.033(3) 0.001(3) 0.000(2) -0.005(3)
O7 0.055(4) 0.095(5) 0.070(4) 0.011(4) 0.014(3) 0.005(3)
O8 0.040(3) 0.053(3) 0.055(3) -0.004(3) -0.011(2) 0.014(2)
O9 0.034(3) 0.067(4) 0.064(4) 0.004(3) -0.012(2) 0.013(3)
O10 0.052(3) 0.073(4) 0.070(4) 0.014(3) -0.003(3) 0.007(3)
O11 0.070(4) 0.061(4) 0.066(4) 0.017(3) -0.009(3) 0.010(3)
O12 0.125(7) 0.059(4) 0.129(7) 0.043(4) 0.017(5) 0.007(4)
O13 0.046(3) 0.101(5) 0.058(4) -0.011(3) -0.014(3) 0.022(3)
O14 0.037(3) 0.089(4) 0.042(3) 0.001(3) -0.005(2) 0.019(3)
O15 0.056(4) 0.115(5) 0.069(4) -0.006(4) 0.011(3) 0.036(4)
O16 0.082(5) 0.067(4) 0.075(4) 0.004(3) 0.004(4) 0.010(3)
O17 0.061(4) 0.064(4) 0.070(4) 0.013(3) 0.000(3) 0.006(3)
O18 0.186(10) 0.078(5) 0.123(7) 0.045(5) 0.001(7) 0.005(6)
O19 0.055(4) 0.086(5) 0.093(5) 0.014(4) 0.002(3) 0.009(3)
O20 0.045(4) 0.108(5) 0.089(5) -0.008(4) 0.001(3) 0.023(4)
O21 0.048(3) 0.054(3) 0.046(3) -0.014(3) -0.012(2) 0.014(2)
O22 0.042(3) 0.057(3) 0.048(3) -0.018(2) -0.016(2) 0.023(2)
O23 0.049(3) 0.069(4) 0.036(3) 0.004(3) 0.006(2) 0.022(3)
O24 0.055(3) 0.089(4) 0.031(3) -0.001(3) -0.001(2) 0.042(3)
O25 0.098(6) 0.090(5) 0.103(6) 0.018(5) -0.007(5) 0.028(4)
O26 0.041(3) 0.060(3) 0.054(3) -0.009(3) 0.012(2) 0.010(3)
O27 0.043(3) 0.065(4) 0.081(4) -0.008(3) 0.021(3) 0.012(3)
O28 0.055(4) 0.072(4) 0.071(4) 0.011(3) 0.013(3) 0.008(3)
O29 0.055(3) 0.073(4) 0.064(4) 0.016(3) 0.010(3) 0.025(3)
O30 0.112(6) 0.067(5) 0.140(7) 0.051(5) 0.022(5) 0.022(4)
O31 0.038(3) 0.081(4) 0.042(3) 0.000(3) -0.002(2) 0.004(3)
O32 0.042(3) 0.088(4) 0.049(3) -0.005(3) 0.002(3) 0.009(3)
O33 0.051(4) 0.109(5) 0.057(4) 0.003(4) -0.026(3) -0.004(3)
O34 0.071(4) 0.064(4) 0.068(4) 0.014(3) -0.014(3) 0.000(3)
O35 0.059(3) 0.052(3) 0.048(3) -0.007(3) -0.006(3) 0.015(3)
O36 0.189(10) 0.056(5) 0.162(9) 0.036(5) -0.046(7) 0.007(5)
O37 0.166(12) 0.144(10) 0.179(11) 0.024(9) 0.054(10) 0.043(8)
C104 0.166(17) 0.195(19) 0.178(18) 0.057(15) 0.084(15) 0.042(14)
O39 0.29(2) 0.206(17) 0.201(16) 0.090(14) 0.038(15) 0.022(15)
C108 0.177(19) 0.177(18) 0.181(19) 0.049(15) 0.019(15) 0.048(15)
S1 0.076(4) 0.152(6) 0.098(6) 0.008(5) 0.022(4) 0.000(4)
S2 0.064(2) 0.118(4) 0.067(3) -0.012(2) -0.0020(18) -0.012(2)
S3 0.0497(19) 0.059(2) 0.088(3) -0.0011(17) -0.0076(18) 0.0039(14)
S4 0.066(3) 0.094(4) 0.062(4) 0.013(3) -0.005(2) 0.027(3)
S5 0.083(2) 0.088(3) 0.070(3) 0.001(2) 0.006(2) 0.044(2)
S6 0.092(4) 0.074(3) 0.118(5) 0.005(3) -0.010(3) 0.019(3)
C20' 0.08(10) 0.15(13) 0.10(14) 0.01(11) 0.02(9) 0.00(10)
C32' 0.06(3) 0.12(5) 0.07(4) -0.01(3) 0.00(3) -0.01(3)
C49' 0.05(3) 0.06(4) 0.09(4) 0.00(3) -0.01(3) 0.00(3)
C71' 0.066(15) 0.09(2) 0.06(2) 0.013(17) -0.005(13) 0.027(15)
C83' 0.08(5) 0.09(6) 0.07(6) 0.00(5) 0.01(4) 0.04(4)
C10A 0.09(3) 0.07(2) 0.12(3) 0.005(19) -0.01(2) 0.019(18)
C1 0.028(4) 0.085(5) 0.041(4) 0.005(4) 0.003(3) 0.009(4)
C2 0.041(4) 0.079(5) 0.050(5) 0.004(4) 0.000(4) 0.016(4)
C3 0.053(5) 0.080(6) 0.051(5) 0.015(5) 0.008(4) 0.008(5)
C4 0.043(5) 0.082(6) 0.040(4) -0.007(4) 0.001(4) 0.000(4)
C5 0.037(4) 0.074(6) 0.054(5) 0.001(4) 0.002(4) 0.018(4)
C6 0.042(4) 0.064(5) 0.049(5) 0.002(4) 0.000(4) 0.011(4)
C7 0.039(4) 0.057(5) 0.049(5) -0.010(4) 0.005(3) 0.011(4)
C8 0.045(5) 0.088(6) 0.033(4) -0.011(4) 0.007(3) -0.017(4)
C9 0.086(8) 0.091(8) 0.099(8) 0.033(7) -0.012(6) 0.029(6)
C10 0.078(8) 0.096(9) 0.164(13) 0.017(9) 0.013(8) 0.047(7)
C11 0.035(4) 0.053(4) 0.046(4) 0.005(4) 0.008(3) 0.009(3)
C12 0.038(4) 0.043(4) 0.041(4) 0.001(3) 0.005(3) 0.005(3)
C13 0.039(4) 0.055(5) 0.041(4) -0.002(4) 0.004(3) 0.005(3)
C14 0.045(5) 0.063(5) 0.054(5) -0.014(4) 0.008(4) 0.002(4)
C15 0.042(5) 0.064(5) 0.059(5) -0.017(4) 0.000(4) -0.006(4)
C16 0.038(4) 0.062(5) 0.067(6) -0.009(4) 0.010(4) 0.001(4)
C17 0.040(4) 0.060(5) 0.051(5) -0.002(4) 0.007(4) 0.004(4)
C18 0.048(5) 0.075(6) 0.068(6) 0.006(5) 0.009(4) -0.001(4)
C19 0.061(7) 0.110(9) 0.125(10) 0.037(8) 0.010(7) -0.002(6)
C20 0.053(8) 0.106(13) 0.119(15) 0.031(11) -0.016(7) -0.003(7)
S1' 0.053(13) 0.11(2) 0.12(2) 0.031(17) -0.016(11) -0.003(10)
C21 0.101(10) 0.162(14) 0.111(11) 0.049(10) -0.030(9) -0.031(10)
C22 0.094(10) 0.155(14) 0.153(14) 0.040(12) 0.019(10) -0.024(10)
C23 0.051(5) 0.091(7) 0.045(5) 0.004(5) 0.003(4) 0.005(5)
C24 0.039(4) 0.057(5) 0.040(4) 0.007(4) -0.008(3) 0.003(4)
C25 0.039(4) 0.058(5) 0.039(4) 0.012(4) -0.004(3) 0.004(3)
C26 0.036(4) 0.064(5) 0.041(4) 0.011(4) 0.002(3) -0.002(4)
C27 0.050(5) 0.088(6) 0.036(4) 0.008(4) 0.002(4) -0.008(4)
C28 0.051(5) 0.089(7) 0.052(5) 0.022(5) 0.011(4) 0.003(5)
C29 0.045(5) 0.091(7) 0.064(6) 0.021(5) 0.003(4) -0.008(5)
C30 0.044(5) 0.075(6) 0.048(5) 0.009(4) 0.001(4) -0.004(4)
C31 0.047(5) 0.090(7) 0.039(4) 0.000(4) 0.011(4) 0.011(5)
C32 0.050(8) 0.123(13) 0.055(8) 0.036(8) -0.016(6) 0.025(8)
S2' 0.050(7) 0.123(12) 0.055(7) 0.036(7) -0.016(6) 0.025(7)
C33 0.081(8) 0.154(12) 0.052(6) 0.013(7) 0.009(6) -0.003(8)
C34 0.085(8) 0.127(10) 0.070(7) -0.002(7) 0.005(6) -0.027(7)
C35 0.032(4) 0.080(6) 0.059(5) 0.014(5) -0.013(4) 0.010(4)
C36 0.039(5) 0.089(7) 0.061(5) 0.007(5) -0.003(4) 0.016(4)
C37 0.034(4) 0.083(6) 0.053(5) 0.015(5) -0.005(4) 0.007(4)
C38 0.036(4) 0.078(6) 0.057(5) 0.008(4) -0.005(4) 0.016(4)
C39 0.088(8) 0.122(10) 0.080(8) 0.020(7) 0.031(6) 0.004(7)
C40 0.035(4) 0.039(4) 0.050(4) 0.003(3) 0.003(3) 0.015(3)
C41 0.042(4) 0.046(4) 0.041(4) 0.001(3) 0.002(3) 0.012(3)
C42 0.042(4) 0.057(5) 0.043(4) 0.007(4) -0.002(3) 0.017(4)
C43 0.049(5) 0.072(6) 0.056(5) 0.011(4) 0.006(4) 0.024(4)
C44 0.064(5) 0.060(5) 0.052(5) 0.009(4) 0.012(4) 0.034(4)
C45 0.072(6) 0.056(5) 0.049(5) -0.001(4) 0.006(4) 0.022(4)
C46 0.051(5) 0.054(5) 0.045(4) 0.003(4) -0.001(4) 0.018(4)
C47 0.043(4) 0.049(5) 0.081(6) -0.018(4) 0.001(4) 0.015(4)
C48 0.049(5) 0.044(4) 0.072(6) -0.015(4) -0.005(4) 0.018(4)
C49 0.070(9) 0.078(10) 0.099(11) 0.003(9) -0.023(9) 0.002(8)
S3' 0.070(11) 0.078(12) 0.099(14) 0.003(10) -0.023(10) 0.002(9)
C50 0.091(8) 0.083(7) 0.084(8) 0.006(6) -0.014(6) 0.010(6)
C51 0.074(7) 0.067(6) 0.091(8) 0.006(6) 0.001(6) -0.002(5)
C52 0.046(4) 0.050(4) 0.042(4) -0.020(4) -0.010(3) 0.024(4)
C53 0.049(5) 0.070(6) 0.052(5) -0.005(4) 0.001(4) 0.024(4)
C54 0.059(5) 0.075(6) 0.049(5) -0.001(4) -0.004(4) 0.030(5)
C55 0.053(5) 0.084(6) 0.041(4) -0.008(4) -0.002(4) 0.034(5)
C56 0.042(5) 0.082(6) 0.050(5) -0.012(4) -0.002(4) 0.025(4)
C57 0.049(5) 0.069(5) 0.048(5) -0.004(4) -0.005(4) 0.025(4)
C58 0.044(4) 0.063(5) 0.052(5) -0.012(4) -0.014(4) 0.021(4)
C59 0.062(5) 0.098(7) 0.038(4) -0.008(4) -0.003(4) 0.046(5)
C60 0.081(7) 0.093(8) 0.101(9) 0.033(7) 0.021(6) 0.008(6)
C61 0.046(6) 0.116(10) 0.153(12) -0.003(9) 0.011(7) -0.002(6)
C62 0.042(4) 0.046(4) 0.041(4) 0.001(3) -0.005(3) 0.012(3)
C63 0.039(4) 0.049(4) 0.038(4) -0.006(3) -0.007(3) 0.015(3)
C64 0.041(4) 0.054(4) 0.039(4) -0.007(3) -0.012(3) 0.021(3)
C65 0.050(5) 0.063(5) 0.057(5) -0.017(4) -0.017(4) 0.020(4)
C66 0.059(5) 0.063(5) 0.073(6) -0.018(5) -0.017(4) 0.034(4)
C67 0.050(5) 0.068(6) 0.077(6) -0.013(5) -0.014(4) 0.030(4)
C68 0.047(5) 0.053(5) 0.054(5) -0.012(4) -0.012(4) 0.019(4)
C69 0.051(5) 0.062(5) 0.048(5) -0.006(4) -0.002(4) 0.026(4)
C70 0.063(6) 0.087(6) 0.050(5) 0.004(4) -0.002(4) 0.037(5)
C71 0.077(12) 0.090(15) 0.063(15) 0.010(10) -0.010(8) 0.036(8)
S4' 0.077(5) 0.090(6) 0.063(6) 0.010(4) -0.010(3) 0.036(4)
C72 0.094(8) 0.131(9) 0.038(5) 0.024(5) -0.003(5) 0.041(7)
C73 0.079(7) 0.102(8) 0.059(6) 0.010(6) -0.012(5) 0.039(6)
C74 0.044(4) 0.045(4) 0.034(4) -0.001(3) 0.005(3) 0.026(3)
C75 0.049(4) 0.050(4) 0.030(4) 0.011(3) -0.001(3) 0.023(3)
C76 0.051(5) 0.064(5) 0.033(4) 0.003(4) 0.001(3) 0.025(4)
C77 0.070(6) 0.088(6) 0.038(4) 0.011(4) 0.000(4) 0.042(5)
C78 0.075(6) 0.088(7) 0.045(5) 0.013(5) -0.002(4) 0.043(5)
C79 0.072(6) 0.083(6) 0.049(5) -0.005(5) -0.010(4) 0.050(5)
C80 0.064(5) 0.065(5) 0.039(4) -0.001(4) 0.005(4) 0.036(4)
C81 0.058(5) 0.072(5) 0.038(4) 0.007(4) -0.001(4) 0.034(4)
C82 0.060(5) 0.074(6) 0.044(5) 0.010(4) -0.003(4) 0.029(5)
C83 0.074(8) 0.095(12) 0.064(9) 0.013(8) 0.013(7) 0.040(8)
S5' 0.074(12) 0.095(17) 0.064(13) 0.013(11) 0.013(10) 0.040(11)
C84 0.111(9) 0.089(8) 0.079(8) 0.019(6) -0.003(7) 0.020(7)
C85 0.112(9) 0.099(9) 0.079(8) 0.012(7) -0.005(7) 0.049(7)
C86 0.049(5) 0.070(6) 0.070(6) 0.002(5) 0.019(4) 0.027(4)
C87 0.064(6) 0.079(7) 0.081(7) 0.007(6) 0.018(5) 0.030(5)
C88 0.070(6) 0.069(6) 0.090(7) 0.012(6) 0.017(5) 0.036(5)
C89 0.047(5) 0.078(6) 0.080(6) -0.001(5) 0.017(4) 0.024(5)
C90 0.121(10) 0.091(8) 0.114(10) 0.029(8) -0.008(8) 0.028(8)
C91 0.039(4) 0.047(4) 0.042(4) -0.010(3) 0.002(3) 0.014(3)
C92 0.039(4) 0.057(5) 0.041(4) 0.006(4) 0.002(3) 0.009(4)
C93 0.039(4) 0.058(5) 0.049(5) 0.009(4) 0.006(3) 0.008(4)
C94 0.040(4) 0.069(6) 0.058(5) 0.005(4) 0.003(4) 0.007(4)
C95 0.048(5) 0.063(5) 0.044(5) 0.003(4) -0.006(4) -0.009(4)
C96 0.064(5) 0.050(5) 0.044(5) -0.001(4) -0.008(4) 0.004(4)
C97 0.050(5) 0.055(5) 0.042(4) -0.003(4) -0.001(4) 0.010(4)
C98 0.066(6) 0.070(6) 0.088(7) -0.022(5) 0.016(5) 0.002(5)
C99 0.076(7) 0.064(5) 0.080(5) -0.011(4) 0.009(5) 0.016(5)
C100 0.091(14) 0.081(10) 0.069(7) -0.011(6) 0.008(10) 0.039(11)
S6' 0.091(6) 0.081(5) 0.069(5) -0.011(4) 0.008(4) 0.039(5)
C101 0.102(8) 0.068(5) 0.056(5) -0.002(3) 0.015(5) 0.010(5)
C102 0.096(8) 0.086(6) 0.084(5) 0.004(4) -0.008(6) 0.010(6)
C103 0.157(17) 0.133(15) 0.162(17) 0.024(13) 0.022(14) 0.020(13)
O38 0.216(14) 0.180(12) 0.170(12) -0.009(10) 0.027(10) 0.018(11)
C105 0.162(19) 0.170(19) 0.21(2) 0.055(16) 0.044(16) -0.002(14)
C106 0.166(19) 0.20(2) 0.24(2) 0.030(19) 0.072(18) 0.000(16)
C107 0.27(3) 0.21(3) 0.19(2) 0.11(2) 0.03(2) 0.03(2)
O40 0.282(19) 0.196(14) 0.153(11) 0.055(11) 0.043(12) 0.032(13)
C109 0.27(3) 0.22(2) 0.18(2) 0.125(19) 0.03(2) 0.01(2)
C110 0.26(3) 0.25(3) 0.27(3) 0.07(2) 0.08(3) 0.05(2)

loop_
_atom_type_symbol
_atom_type_description
_atom_type_scat_dispersion_real
_atom_type_scat_dispersion_imag
_atom_type_scat_source
C C 0.0033 0.0016 'International Tables Vol C Tables 4.2.6.8 and 6.1.1.4'
H H 0.0000 0.0000 'International Tables Vol C Tables 4.2.6.8 and 6.1.1.4'
N N 0.0061 0.0033 'International Tables Vol C Tables 4.2.6.8 and 6.1.1.4'
O O 0.0106 0.0060 'International Tables Vol C Tables 4.2.6.8 and 6.1.1.4'
S S 0.1246 0.1234 'International Tables Vol C Tables 4.2.6.8 and 6.1.1.4'
Gd Gd -0.1653 3.9035 'International Tables Vol C Tables 4.2.6.8 and 6.1.1.4'

loop_
_geom_angle_atom_site_label_1
_geom_angle_atom_site_label_2
_geom_angle_atom_site_label_3
_geom_angle
_geom_angle_site_symmetry_1
_geom_angle_site_symmetry_3
O8 Gd1 O3 86.76(18) . .
O8 Gd1 O5 153.98(19) . .
O3 Gd1 O5 80.92(18) . .
O8 Gd1 O16 88.4(2) . .
O3 Gd1 O16 127.9(2) . .
O5 Gd1 O16 81.4(2) . .
O8 Gd1 O14 73.41(17) . .
O3 Gd1 O14 147.25(18) . .
O5 Gd1 O14 126.88(17) . .
O16 Gd1 O14 78.3(2) . .
O8 Gd1 O10 124.58(19) . .
O3 Gd1 O10 83.05(19) . .
O5 Gd1 O10 76.71(18) . .
O16 Gd1 O10 138.4(2) . .
O14 Gd1 O10 87.1(2) . .
O8 Gd1 O17 77.06(19) . .
O3 Gd1 O17 76.5(2) . .
O5 Gd1 O17 77.81(18) . .
O16 Gd1 O17 51.9(2) . .
O14 Gd1 O17 122.1(2) . .
O10 Gd1 O17 149.4(2) . .
O8 Gd1 O11 74.54(18) . .
O3 Gd1 O11 77.1(2) . .
O5 Gd1 O11 123.97(18) . .
O16 Gd1 O11 149.5(2) . .
O14 Gd1 O11 72.7(2) . .
O10 Gd1 O11 50.07(19) . .
O17 Gd1 O11 141.9(2) . .
O8 Gd1 O13 122.01(17) . .
O3 Gd1 O13 148.52(18) . .
O5 Gd1 O13 76.86(18) . .
O16 Gd1 O13 70.4(2) . .
O14 Gd1 O13 50.12(16) . .
O10 Gd1 O13 70.4(2) . .
O17 Gd1 O13 119.4(2) . .
O11 Gd1 O13 97.3(2) . .
O21 Gd2 O26 84.60(18) . .
O21 Gd2 O23 82.17(18) . .
O26 Gd2 O23 154.72(18) . .
O21 Gd2 O34 126.44(19) . .
O26 Gd2 O34 83.4(2) . .
O23 Gd2 O34 87.3(2) . .
O21 Gd2 O29 84.44(19) . .
O26 Gd2 O29 123.26(19) . .
O23 Gd2 O29 76.76(18) . .
O34 Gd2 O29 143.2(2) . .
O21 Gd2 O31 146.13(19) . .
O26 Gd2 O31 74.98(18) . .
O23 Gd2 O31 125.91(17) . .
O34 Gd2 O31 78.24(19) . .
O29 Gd2 O31 84.62(19) . .
O21 Gd2 O35 75.49(17) . .
O26 Gd2 O35 75.57(19) . .
O23 Gd2 O35 80.29(18) . .
O34 Gd2 O35 50.95(18) . .
O29 Gd2 O35 151.28(18) . .
O31 Gd2 O35 123.20(18) . .
O21 Gd2 O32 151.05(18) . .
O26 Gd2 O32 122.80(18) . .
O23 Gd2 O32 75.39(17) . .
O34 Gd2 O32 71.0(2) . .
O29 Gd2 O32 72.9(2) . .
O31 Gd2 O32 50.57(17) . .
O35 Gd2 O32 117.50(19) . .
O21 Gd2 O28 74.70(19) . .
O26 Gd2 O28 73.4(2) . .
O23 Gd2 O28 122.96(19) . .
O34 Gd2 O28 147.3(2) . .
O29 Gd2 O28 50.03(19) . .
O31 Gd2 O28 73.71(19) . .
O35 Gd2 O28 138.43(19) . .
O32 Gd2 O28 102.46(19) . .
C11 N1 C18 123.8(7) . .
C11 N1 H1 118.1 . .
C18 N1 H1 118.1 . .
C24 N2 C23 124.4(6) . .
C24 N2 H2 117.8 . .
C23 N2 H2 117.8 . .
C40 N3 C47 126.7(6) . .
C40 N3 H3 116.7 . .
C47 N3 H3 116.7 . .
O12 N4 O11 123.7(8) . .
O12 N4 O10 121.1(8) . .
O11 N4 O10 115.1(6) . .
O15 N5 O14 122.5(6) . .
O15 N5 O13 122.5(6) . .
O14 N5 O13 115.0(6) . .
O18 N6 O17 122.3(9) . .
O18 N6 O16 120.9(9) . .
O17 N6 O16 116.7(7) . .
C62 N7 C69 122.7(6) . .
C62 N7 H7 118.6 . .
C69 N7 H7 118.6 . .
C74 N8 C81 125.5(6) . .
C74 N8 H8 117.3 . .
C81 N8 H8 117.3 . .
C91 N9 C98 124.3(7) . .
C91 N9 H9 117.9 . .
C98 N9 H9 117.9 . .
O30 N10 O28 122.7(8) . .
O30 N10 O29 121.0(8) . .
O28 N10 O29 116.3(7) . .
O33 N11 O32 121.4(7) . .
O33 N11 O31 122.2(7) . .
O32 N11 O31 116.4(6) . .
O36 N12 O34 122.8(8) . .
O36 N12 O35 122.4(8) . .
O34 N12 O35 114.8(7) . .
C2 O1 C9 118.8(7) . .
C5 O2 C10 118.0(7) . .
C11 O3 Gd1 165.3(5) . .
C13 O4 C7 116.9(5) . .
C24 O5 Gd1 162.4(5) . .
C26 O6 C8 118.5(6) . .
C37 O7 C39 118.9(8) . .
C40 O8 Gd1 176.1(5) . .
C42 O9 C38 117.5(6) . .
N4 O10 Gd1 99.2(4) . .
N4 O11 Gd1 95.6(4) . .
N5 O13 Gd1 94.8(4) . .
N5 O14 Gd1 100.2(4) . .
N6 O16 Gd1 95.3(5) . .
N6 O17 Gd1 95.1(5) . .
C53 O19 C60 117.5(7) . .
C56 O20 C61 117.0(8) . .
C62 O21 Gd2 164.5(5) . .
C64 O22 C58 117.4(5) . .
C74 O23 Gd2 164.6(5) . .
C76 O24 C59 117.6(5) 1_655 .
C88 O25 C90 119.6(9) . .
C91 O26 Gd2 176.2(5) . .
C93 O27 C89 119.2(6) . .
N10 O28 Gd2 94.6(5) . .
N10 O29 Gd2 99.1(5) . .
N11 O31 Gd2 98.4(4) . .
N11 O32 Gd2 94.7(4) . .
N12 O34 Gd2 98.9(5) . .
N12 O35 Gd2 95.0(4) . .
C103 O37 C105 112.2(16) . .
C103 C104 H10A 109.5 . .
C103 C104 H10B 109.5 . .
H10A C104 H10B 109.5 . .
C103 C104 H10C 109.5 . .
H10A C104 H10C 109.5 . .
H10B C104 H10C 109.5 . .
C107 O39 C109 103(2) . .
C107 C108 H10D 109.5 . .
C107 C108 H10E 109.5 . .
H10D C108 H10E 109.5 . .
C107 C108 H10F 109.5 . .
H10D C108 H10F 109.5 . .
H10E C108 H10F 109.5 . .
C19 S1 C22 89.7(8) . .
C34 S2 C31 93.1(6) . .
C51 S3 C48 92.3(5) . .
C73 S4 C70 92.8(5) . .
C85 S5 C82 92.5(6) . .
C102 S6 C99 92.4(6) . .
C19 C20' C22 108(10) . .
C19 C20' H20' 126.2 . .
C22 C20' H20' 126.2 . .
C34 C32' C31 122(5) . .
C34 C32' H32' 119.0 . .
C31 C32' H32' 119.0 . .
C48 C49' C51 122(4) . .
C48 C49' H49' 118.8 . .
C51 C49' H49' 118.8 . .
C70 C71' C73 118(2) . .
C70 C71' H71' 120.8 . .
C73 C71' H71' 120.8 . .
C82 C83' C85 116(6) . .
C82 C83' H83' 121.9 . .
C85 C83' H83' 121.9 . .
C99 C10A C102 128(2) . .
C99 C10A H10G 115.9 . .
C102 C10A H10G 115.9 . .
C2 C1 C6 119.3(7) . .
C2 C1 C7 119.5(7) . .
C6 C1 C7 121.0(8) . .
O1 C2 C1 115.3(7) . .
O1 C2 C3 125.0(8) . .
C1 C2 C3 119.7(8) . .
C4 C3 C2 119.6(9) . .
C4 C3 H3A 120.2 . .
C2 C3 H3A 120.2 . .
C5 C4 C3 121.0(8) . .
C5 C4 C8 120.0(8) . 1_455
C3 C4 C8 119.0(9) . 1_455
C4 C5 O2 117.5(7) . .
C4 C5 C6 120.2(8) . .
O2 C5 C6 122.3(8) . .
C5 C6 C1 120.1(8) . .
C5 C6 H6 119.9 . .
C1 C6 H6 119.9 . .
O4 C7 C1 108.3(6) . .
O4 C7 H7A 110.0 . .
C1 C7 H7A 110.0 . .
O4 C7 H7B 110.0 . .
C1 C7 H7B 110.0 . .
H7A C7 H7B 108.4 . .
O6 C8 C4 107.8(6) . 1_655
O6 C8 H8A 110.2 . .
C4 C8 H8A 110.2 1_655 .
O6 C8 H8B 110.2 . .
C4 C8 H8B 110.2 1_655 .
H8A C8 H8B 108.5 . .
O1 C9 H9A 109.5 . .
O1 C9 H9B 109.5 . .
H9A C9 H9B 109.5 . .
O1 C9 H9C 109.5 . .
H9A C9 H9C 109.5 . .
H9B C9 H9C 109.5 . .
O2 C10 H10H 109.5 . .
O2 C10 H10I 109.5 . .
H10H C10 H10I 109.5 . .
O2 C10 H10J 109.5 . .
H10H C10 H10J 109.5 . .
H10I C10 H10J 109.5 . .
O3 C11 N1 120.6(7) . .
O3 C11 C12 119.7(6) . .
N1 C11 C12 119.6(7) . .
C17 C12 C13 117.0(6) . .
C17 C12 C11 117.1(6) . .
C13 C12 C11 125.8(6) . .
O4 C13 C14 122.4(7) . .
O4 C13 C12 116.7(6) . .
C14 C13 C12 120.9(7) . .
C15 C14 C13 119.6(7) . .
C15 C14 H14 120.2 . .
C13 C14 H14 120.2 . .
C14 C15 C16 120.1(7) . .
C14 C15 H15 120.0 . .
C16 C15 H15 120.0 . .
C17 C16 C15 119.6(8) . .
C17 C16 H16 120.2 . .
C15 C16 H16 120.2 . .
C16 C17 C12 122.8(8) . .
C16 C17 H17 118.6 . .
C12 C17 H17 118.6 . .
N1 C18 C19 101.8(7) . .
N1 C18 H18A 111.4 . .
C19 C18 H18A 111.4 . .
N1 C18 H18B 111.4 . .
C19 C18 H18B 111.4 . .
H18A C18 H18B 109.3 . .
C20 C19 C20' 101(8) . .
C20 C19 S1 110.7(10) . .
C20' C19 S1 9(8) . .
C20 C19 S1' 14.3(10) . .
C20' C19 S1' 115(8) . .
S1 C19 S1' 124.6(12) . .
C20 C19 C18 120.7(13) . .
C20' C19 C18 122(8) . .
S1 C19 C18 115.7(9) . .
S1' C19 C18 111.7(13) . .
C21 C20 C19 112.0(16) . .
C21 C20 H20 124.0 . .
C19 C20 H20 124.0 . .
C21 S1' C19 87.6(14) . .
C20 C21 C22 100.0(13) . .
C20 C21 S1' 14.6(12) . .
C22 C21 S1' 114.5(15) . .
C20 C21 H21 130.0 . .
C22 C21 H21 130.0 . .
S1' C21 H21 115.5 . .
C21 C22 C20' 108(7) . .
C21 C22 S1 116.3(11) . .
C20' C22 S1 9(6) . .
C21 C22 H22 121.9 . .
C20' C22 H22 129.6 . .
S1 C22 H22 121.9 . .
N2 C23 C31 108.9(7) . .
N2 C23 H23A 109.9 . .
C31 C23 H23A 109.9 . .
N2 C23 H23B 109.9 . .
C31 C23 H23B 109.9 . .
H23A C23 H23B 108.3 . .
O5 C24 N2 120.7(7) . .
O5 C24 C25 119.9(6) . .
N2 C24 C25 119.4(6) . .
C30 C25 C26 117.6(7) . .
C30 C25 C24 116.8(6) . .
C26 C25 C24 125.6(6) . .
O6 C26 C27 121.9(7) . .
O6 C26 C25 117.6(6) . .
C27 C26 C25 120.3(7) . .
C28 C27 C26 120.1(7) . .
C28 C27 H27 120.0 . .
C26 C27 H27 120.0 . .
C29 C28 C27 120.1(8) . .
C29 C28 H28 120.0 . .
C27 C28 H28 120.0 . .
C28 C29 C30 119.9(8) . .
C28 C29 H29 120.0 . .
C30 C29 H29 120.0 . .
C29 C30 C25 121.9(8) . .
C29 C30 H30 119.0 . .
C25 C30 H30 119.0 . .
C32 C31 C32' 89(3) . .
C32 C31 C23 133.0(9) . .
C32' C31 C23 136(3) . .
C32 C31 S2 105.4(8) . .
C32' C31 S2 20(2) . .
C23 C31 S2 121.5(7) . .
C32 C31 S2' 13.5(7) . .
C32' C31 S2' 103(3) . .
C23 C31 S2' 119.7(7) . .
S2 C31 S2' 118.7(7) . .
C31 C32 C33 120.1(11) . .
C31 C32 H32 119.9 . .
C33 C32 H32 119.9 . .
C33 S2' C31 90.5(7) . .
C34 C33 C32 105.1(12) . .
C34 C33 S2' 121.5(12) . .
C32 C33 S2' 16.7(7) . .
C34 C33 H33 127.5 . .
C32 C33 H33 127.5 . .
S2' C33 H33 110.9 . .
C33 C34 C32' 98(2) . .
C33 C34 S2 116.2(9) . .
C32' C34 S2 21(2) . .
C33 C34 H34 121.9 . .
C32' C34 H34 138.5 . .
S2 C34 H34 121.9 . .
C37 C35 C36 118.1(8) 2_455 .
C37 C35 C38 121.4(8) 2_455 .
C36 C35 C38 120.3(8) . .
C37 C36 C35 121.3(8) . .
C37 C36 H36 119.3 . .
C35 C36 H36 119.3 . .
C36 C37 O7 123.0(8) . .
C36 C37 C35 120.6(8) . 2_455
O7 C37 C35 116.4(8) . 2_455
O9 C38 C35 111.1(6) . .
O9 C38 H38A 109.4 . .
C35 C38 H38A 109.4 . .
O9 C38 H38B 109.4 . .
C35 C38 H38B 109.4 . .
H38A C38 H38B 108.0 . .
O7 C39 H39A 109.5 . .
O7 C39 H39B 109.5 . .
H39A C39 H39B 109.5 . .
O7 C39 H39C 109.5 . .
H39A C39 H39C 109.5 . .
H39B C39 H39C 109.5 . .
O8 C40 N3 120.9(6) . .
O8 C40 C41 119.2(6) . .
N3 C40 C41 119.8(6) . .
C46 C41 C42 119.2(7) . .
C46 C41 C40 117.2(6) . .
C42 C41 C40 123.6(6) . .
O9 C42 C43 123.9(7) . .
O9 C42 C41 118.0(6) . .
C43 C42 C41 118.2(7) . .
C44 C43 C42 121.3(8) . .
C44 C43 H43 119.3 . .
C42 C43 H43 119.3 . .
C45 C44 C43 120.1(8) . .
C45 C44 H44 120.0 . .
C43 C44 H44 120.0 . .
C44 C45 C46 119.7(8) . .
C44 C45 H45 120.2 . .
C46 C45 H45 120.2 . .
C41 C46 C45 121.5(7) . .
C41 C46 H46 119.3 . .
C45 C46 H46 119.3 . .
N3 C47 C48 112.8(7) . .
N3 C47 H47A 109.0 . .
C48 C47 H47A 109.0 . .
N3 C47 H47B 109.0 . .
C48 C47 H47B 109.0 . .
H47A C47 H47B 107.8 . .
C49 C48 C49' 94(3) . .
C49 C48 C47 132.1(9) . .
C49' C48 C47 134(3) . .
C49 C48 S3' 14.0(9) . .
C49' C48 S3' 108(3) . .
C47 C48 S3' 118.2(8) . .
C49 C48 S3 108.5(8) . .
C49' C48 S3 14(3) . .
C47 C48 S3 119.4(6) . .
S3' C48 S3 122.3(8) . .
C48 C49 C50 116.0(10) . .
C48 C49 H49 122.0 . .
C50 C49 H49 122.0 . .
C48 S3' C50 88.8(8) . .
C51 C50 C49 108.8(11) . .
C51 C50 S3' 122.0(11) . .
C49 C50 S3' 13.3(10) . .
C51 C50 H50 125.6 . .
C49 C50 H50 125.6 . .
S3' C50 H50 112.3 . .
C50 C51 C49' 98(2) . .
C50 C51 S3 114.5(8) . .
C49' C51 S3 16(2) . .
C50 C51 H51 122.8 . .
C49' C51 H51 138.8 . .
S3 C51 H51 122.8 . .
C57 C52 C53 118.8(7) . .
C57 C52 C58 121.7(8) . .
C53 C52 C58 119.5(7) . .
C54 C53 O19 125.5(8) . .
C54 C53 C52 119.6(8) . .
O19 C53 C52 114.9(7) . .
C55 C54 C53 121.8(9) . .
C55 C54 H54 119.1 . .
C53 C54 H54 119.1 . .
C54 C55 C56 118.9(8) . .
C54 C55 C59 120.2(9) . .
C56 C55 C59 120.9(8) . .
O20 C56 C55 116.6(8) . .
O20 C56 C57 123.2(9) . .
C55 C56 C57 120.2(8) . .
C52 C57 C56 120.8(8) . .
C52 C57 H57 119.6 . .
C56 C57 H57 119.6 . .
O22 C58 C52 108.9(6) . .
O22 C58 H58A 109.9 . .
C52 C58 H58A 109.9 . .
O22 C58 H58B 109.9 . .
C52 C58 H58B 109.9 . .
H58A C58 H58B 108.3 . .
O24 C59 C55 107.9(6) . .
O24 C59 H59A 110.1 . .
C55 C59 H59A 110.1 . .
O24 C59 H59B 110.1 . .
C55 C59 H59B 110.1 . .
H59A C59 H59B 108.4 . .
O19 C60 H60A 109.5 . .
O19 C60 H60B 109.5 . .
H60A C60 H60B 109.5 . .
O19 C60 H60C 109.5 . .
H60A C60 H60C 109.5 . .
H60B C60 H60C 109.5 . .
O20 C61 H61A 109.5 . .
O20 C61 H61B 109.5 . .
H61A C61 H61B 109.5 . .
O20 C61 H61C 109.5 . .
H61A C61 H61C 109.5 . .
H61B C61 H61C 109.5 . .
O21 C62 N7 123.7(7) . .
O21 C62 C63 117.8(6) . .
N7 C62 C63 118.5(6) . .
C68 C63 C64 117.0(6) . .
C68 C63 C62 117.9(6) . .
C64 C63 C62 125.0(6) . .
O22 C64 C65 122.1(6) . .
O22 C64 C63 117.8(6) . .
C65 C64 C63 120.0(7) . .
C66 C65 C64 119.8(7) . .
C66 C65 H65 120.1 . .
C64 C65 H65 120.1 . .
C67 C66 C65 121.5(8) . .
C67 C66 H66 119.3 . .
C65 C66 H66 119.3 . .
C66 C67 C68 118.6(8) . .
C66 C67 H67 120.7 . .
C68 C67 H67 120.7 . .
C67 C68 C63 123.1(7) . .
C67 C68 H68 118.5 . .
C63 C68 H68 118.5 . .
C70 C69 N7 112.5(6) . .
C70 C69 H69A 109.1 . .
N7 C69 H69A 109.1 . .
C70 C69 H69B 109.1 . .
N7 C69 H69B 109.1 . .
H69A C69 H69B 107.8 . .
C71' C70 C71 95.7(15) . .
C71' C70 C69 132.2(15) . .
C71 C70 C69 132.1(10) . .
C71' C70 S4' 107.7(14) . .
C71 C70 S4' 12.1(8) . .
C69 C70 S4' 120.1(7) . .
C71' C70 S4 12.1(14) . .
C71 C70 S4 107.5(9) . .
C69 C70 S4 120.3(7) . .
S4' C70 S4 119.6(6) . .
C72 C71 C70 115.6(15) . .
C72 C71 H71 122.2 . .
C70 C71 H71 122.2 . .
C70 S4' C72 92.8(6) . .
C73 C72 C71 106.8(13) . .
C73 C72 S4' 117.5(9) . .
C71 C72 S4' 10.8(13) . .
C73 C72 H72 126.6 . .
C71 C72 H72 126.6 . .
S4' C72 H72 115.9 . .
C72 C73 C71' 103.3(13) . .
C72 C73 S4 117.3(8) . .
C71' C73 S4 14.1(11) . .
C72 C73 H73 121.4 . .
C71' C73 H73 135.2 . .
S4 C73 H73 121.4 . .
O23 C74 N8 120.7(6) . .
O23 C74 C75 120.5(6) . .
N8 C74 C75 118.8(6) . .
C80 C75 C76 117.4(6) . .
C80 C75 C74 115.5(6) . .
C76 C75 C74 127.1(6) . .
O24 C76 C75 117.4(6) 1_455 .
O24 C76 C77 120.8(7) 1_455 .
C75 C76 C77 121.8(7) . .
C78 C77 C76 118.7(8) . .
C78 C77 H77 120.6 . .
C76 C77 H77 120.6 . .
C79 C78 C77 120.6(8) . .
C79 C78 H78 119.7 . .
C77 C78 H78 119.7 . .
C78 C79 C80 120.0(8) . .
C78 C79 H79 120.0 . .
C80 C79 H79 120.0 . .
C75 C80 C79 121.4(7) . .
C75 C80 H80 119.3 . .
C79 C80 H80 119.3 . .
N8 C81 C82 110.8(6) . .
N8 C81 H81A 109.5 . .
C82 C81 H81A 109.5 . .
N8 C81 H81B 109.5 . .
C82 C81 H81B 109.5 . .
H81A C81 H81B 108.1 . .
C83 C82 C83' 97(4) . .
C83 C82 C81 129.9(9) . .
C83' C82 C81 133(4) . .
C83 C82 S5 108.1(7) . .
C83' C82 S5 11(4) . .
C81 C82 S5 122.0(7) . .
C83 C82 S5' 13.0(10) . .
C83' C82 S5' 110(4) . .
C81 C82 S5' 116.9(9) . .
S5 C82 S5' 121.1(9) . .
C84 C83 C82 117.0(11) . .
C84 C83 H83 121.5 . .
C82 C83 H83 121.5 . .
C84 S5' C82 90.1(9) . .
C83 C84 C85 106.2(11) . .
C83 C84 S5' 13.9(12) . .
C85 C84 S5' 120.1(13) . .
C83 C84 H84 126.9 . .
C85 C84 H84 126.9 . .
S5' C84 H84 113.0 . .
C84 C85 C83' 103(3) . .
C84 C85 S5 116.2(10) . .
C83' C85 S5 13(3) . .
C84 C85 H85 121.9 . .
C83' C85 H85 134.7 . .
S5 C85 H85 121.9 . .
C88 C86 C87 118.7(9) 2_656 .
C88 C86 C89 121.2(9) 2_656 .
C87 C86 C89 120.1(9) . .
C88 C87 C86 120.6(9) . .
C88 C87 H87 119.7 . .
C86 C87 H87 119.7 . .
C86 C88 O25 114.6(9) 2_656 .
C86 C88 C87 120.7(9) 2_656 .
O25 C88 C87 124.7(10) . .
O27 C89 C86 106.8(7) . .
O27 C89 H89A 110.4 . .
C86 C89 H89A 110.4 . .
O27 C89 H89B 110.4 . .
C86 C89 H89B 110.4 . .
H89A C89 H89B 108.6 . .
O25 C90 H90A 109.5 . .
O25 C90 H90B 109.5 . .
H90A C90 H90B 109.5 . .
O25 C90 H90C 109.5 . .
H90A C90 H90C 109.5 . .
H90B C90 H90C 109.5 . .
O26 C91 N9 120.2(7) . .
O26 C91 C92 120.5(6) . .
N9 C91 C92 119.2(6) . .
C97 C92 C93 119.2(7) . .
C97 C92 C91 116.2(7) . .
C93 C92 C91 124.6(7) . .
O27 C93 C94 123.5(7) . .
O27 C93 C92 116.7(6) . .
C94 C93 C92 119.7(7) . .
C95 C94 C93 119.7(8) . .
C95 C94 H94 120.1 . .
C93 C94 H94 120.1 . .
C94 C95 C96 121.1(7) . .
C94 C95 H95 119.5 . .
C96 C95 H95 119.5 . .
C95 C96 C97 119.4(8) . .
C95 C96 H96 120.3 . .
C97 C96 H96 120.3 . .
C92 C97 C96 120.9(8) . .
C92 C97 H97 119.6 . .
C96 C97 H97 119.6 . .
N9 C98 C99 112.5(8) . .
N9 C98 H98A 109.1 . .
C99 C98 H98A 109.1 . .
N9 C98 H98B 109.1 . .
C99 C98 H98B 109.1 . .
H98A C98 H98B 107.8 . .
C10A C99 C100 90.0(17) . .
C10A C99 C98 139.5(17) . .
C100 C99 C98 130.5(12) . .
C10A C99 S6' 105.1(15) . .
C100 C99 S6' 15.1(9) . .
C98 C99 S6' 115.4(9) . .
C10A C99 S6 17.4(14) . .
C100 C99 S6 107.3(10) . .
C98 C99 S6 122.2(8) . .
S6' C99 S6 122.3(7) . .
C101 C100 C99 117.5(14) . .
C101 C100 H100 121.2 . .
C99 C100 H100 121.2 . .
C99 S6' C101 88.2(6) . .
C100 C101 C102 109.4(12) . .
C100 C101 S6' 14.3(9) . .
C102 C101 S6' 123.7(9) . .
C100 C101 H101 125.3 . .
C102 C101 H101 125.3 . .
S6' C101 H101 111.0 . .
C10A C102 C101 94.9(16) . .
C10A C102 S6 18.5(14) . .
C101 C102 S6 113.3(9) . .
C10A C102 H102 141.7 . .
C101 C102 H102 123.3 . .
S6 C102 H102 123.3 . .
O38 C103 O37 118.5(19) . .
O38 C103 C104 118(2) . .
O37 C103 C104 123.4(18) . .
O37 C105 C106 95.3(16) . .
O37 C105 H10K 112.7 . .
C106 C105 H10K 112.7 . .
O37 C105 H10L 112.7 . .
C106 C105 H10L 112.7 . .
H10K C105 H10L 110.2 . .
C105 C106 H10M 109.5 . .
C105 C106 H10N 109.5 . .
H10M C106 H10N 109.5 . .
C105 C106 H10O 109.5 . .
H10M C106 H10O 109.5 . .
H10N C106 H10O 109.5 . .
O40 C107 O39 118(3) . .
O40 C107 C108 121(3) . .
O39 C107 C108 121(2) . .
O39 C109 C110 105.6(16) . .
O39 C109 H10P 110.6 . .
C110 C109 H10P 110.6 . .
O39 C109 H10Q 110.6 . .
C110 C109 H10Q 110.6 . .
H10P C109 H10Q 108.8 . .
C109 C110 H11A 109.5 . .
C109 C110 H11B 109.5 . .
H11A C110 H11B 109.5 . .
C109 C110 H11C 109.5 . .
H11A C110 H11C 109.5 . .
H11B C110 H11C 109.5 . .

loop_
_geom_bond_atom_site_label_1
_geom_bond_atom_site_label_2
_geom_bond_distance
_geom_bond_site_symmetry_2
Gd1 O8 2.318(5) .
Gd1 O3 2.326(5) .
Gd1 O5 2.350(5) .
Gd1 O16 2.444(6) .
Gd1 O14 2.446(5) .
Gd1 O10 2.459(6) .
Gd1 O17 2.460(6) .
Gd1 O11 2.542(5) .
Gd1 O13 2.549(6) .
Gd2 O21 2.306(5) .
Gd2 O26 2.319(5) .
Gd2 O23 2.341(5) .
Gd2 O34 2.425(6) .
Gd2 O29 2.451(6) .
Gd2 O31 2.452(5) .
Gd2 O35 2.498(5) .
Gd2 O32 2.535(5) .
Gd2 O28 2.561(6) .
N1 C11 1.326(9) .
N1 C18 1.468(10) .
N1 H1 0.8600 .
N2 C24 1.308(9) .
N2 C23 1.483(10) .
N2 H2 0.8600 .
N3 C40 1.315(9) .
N3 C47 1.446(9) .
N3 H3 0.8600 .
N4 O12 1.205(8) .
N4 O11 1.246(8) .
N4 O10 1.264(8) .
N5 O15 1.209(8) .
N5 O14 1.250(7) .
N5 O13 1.261(8) .
N6 O18 1.217(9) .
N6 O17 1.252(9) .
N6 O16 1.271(9) .
N7 C62 1.296(9) .
N7 C69 1.496(9) .
N7 H7 0.8600 .
N8 C74 1.323(8) .
N8 C81 1.442(9) .
N8 H8 0.8600 .
N9 C91 1.316(9) .
N9 C98 1.475(11) .
N9 H9 0.8600 .
N10 O30 1.218(9) .
N10 O28 1.233(9) .
N10 O29 1.265(8) .
N11 O33 1.200(7) .
N11 O32 1.248(8) .
N11 O31 1.260(8) .
N12 O36 1.200(9) .
N12 O34 1.252(9) .
N12 O35 1.262(8) .
O1 C2 1.351(10) .
O1 C9 1.424(11) .
O2 C5 1.380(9) .
O2 C10 1.418(12) .
O3 C11 1.249(8) .
O4 C13 1.372(8) .
O4 C7 1.446(8) .
O5 C24 1.252(8) .
O6 C26 1.359(8) .
O6 C8 1.437(8) .
O7 C37 1.377(10) .
O7 C39 1.398(11) .
O8 C40 1.251(8) .
O9 C42 1.348(9) .
O9 C38 1.435(8) .
O19 C53 1.380(10) .
O19 C60 1.420(11) .
O20 C56 1.361(10) .
O20 C61 1.397(13) .
O21 C62 1.237(8) .
O22 C64 1.349(8) .
O22 C58 1.435(8) .
O23 C74 1.251(8) .
O24 C76 1.378(8) 1_655
O24 C59 1.452(9) .
O25 C88 1.376(11) .
O25 C90 1.379(12) .
O26 C91 1.233(8) .
O27 C93 1.364(9) .
O27 C89 1.436(9) .
O37 C103 1.273(19) .
O37 C105 1.43(2) .
C104 C103 1.45(2) .
C104 H10A 0.9600 .
C104 H10B 0.9600 .
C104 H10C 0.9600 .
O39 C107 1.26(3) .
O39 C109 1.43(3) .
C108 C107 1.47(3) .
C108 H10D 0.9600 .
C108 H10E 0.9600 .
C108 H10F 0.9600 .
S1 C19 1.588(14) .
S1 C22 1.612(19) .
S2 C34 1.632(14) .
S2 C31 1.705(9) .
S3 C51 1.656(11) .
S3 C48 1.712(8) .
S4 C73 1.626(12) .
S4 C70 1.688(10) .
S5 C85 1.634(13) .
S5 C82 1.681(9) .
S6 C102 1.684(13) .
S6 C99 1.717(13) .
C20' C19 1.40(16) .
C20' C22 1.4(2) .
C20' H20' 0.9300 .
C32' C34 1.38(6) .
C32' C31 1.39(5) .
C32' H32' 0.9300 .
C49' C48 1.39(5) .
C49' C51 1.39(6) .
C49' H49' 0.9300 .
C71' C70 1.40(3) .
C71' C73 1.40(3) .
C71' H71' 0.9300 .
C83' C82 1.40(8) .
C83' C85 1.42(10) .
C83' H83' 0.9300 .
C10A C99 1.36(4) .
C10A C102 1.37(4) .
C10A H10G 0.9300 .
C1 C2 1.387(12) .
C1 C6 1.392(11) .
C1 C7 1.478(10) .
C2 C3 1.400(11) .
C3 C4 1.378(12) .
C3 H3A 0.9300 .
C4 C5 1.355(12) .
C4 C8 1.506(10) 1_455
C5 C6 1.386(11) .
C6 H6 0.9300 .
C7 H7A 0.9700 .
C7 H7B 0.9700 .
C8 C4 1.506(10) 1_655
C8 H8A 0.9700 .
C8 H8B 0.9700 .
C9 H9A 0.9600 .
C9 H9B 0.9600 .
C9 H9C 0.9600 .
C10 H10H 0.9600 .
C10 H10I 0.9600 .
C10 H10J 0.9600 .
C11 C12 1.488(10) .
C12 C17 1.378(10) .
C12 C13 1.417(10) .
C13 C14 1.385(10) .
C14 C15 1.376(11) .
C14 H14 0.9300 .
C15 C16 1.394(11) .
C15 H15 0.9300 .
C16 C17 1.357(10) .
C16 H16 0.9300 .
C17 H17 0.9300 .
C18 C19 1.669(14) .
C18 H18A 0.9700 .
C18 H18B 0.9700 .
C19 C20 1.388(19) .
C19 S1' 1.66(3) .
C20 C21 1.366(19) .
C20 H20 0.9300 .
S1' C21 1.64(3) .
C21 C22 1.370(19) .
C21 H21 0.9300 .
C22 H22 0.9300 .
C23 C31 1.484(12) .
C23 H23A 0.9700 .
C23 H23B 0.9700 .
C24 C25 1.496(10) .
C25 C30 1.387(10) .
C25 C26 1.400(10) .
C26 C27 1.391(11) .
C27 C28 1.389(11) .
C27 H27 0.9300 .
C28 C29 1.359(11) .
C28 H28 0.9300 .
C29 C30 1.383(12) .
C29 H29 0.9300 .
C30 H30 0.9300 .
C31 C32 1.368(16) .
C31 S2' 1.718(16) .
C32 C33 1.375(17) .
C32 H32 0.9300 .
S2' C33 1.628(17) .
C33 C34 1.372(16) .
C33 H33 0.9300 .
C34 H34 0.9300 .
C35 C37 1.380(12) 2_455
C35 C36 1.394(11) .
C35 C38 1.490(12) .
C36 C37 1.375(12) .
C36 H36 0.9300 .
C37 C35 1.380(12) 2_455
C38 H38A 0.9700 .
C38 H38B 0.9700 .
C39 H39A 0.9600 .
C39 H39B 0.9600 .
C39 H39C 0.9600 .
C40 C41 1.504(9) .
C41 C46 1.365(10) .
C41 C42 1.406(10) .
C42 C43 1.399(11) .
C43 C44 1.367(11) .
C43 H43 0.9300 .
C44 C45 1.360(11) .
C44 H44 0.9300 .
C45 C46 1.388(11) .
C45 H45 0.9300 .
C46 H46 0.9300 .
C47 C48 1.477(11) .
C47 H47A 0.9700 .
C47 H47B 0.9700 .
C48 C49 1.380(17) .
C48 S3' 1.66(2) .
C49 C50 1.381(17) .
C49 H49 0.9300 .
S3' C50 1.68(2) .
C50 C51 1.377(13) .
C50 H50 0.9300 .
C51 H51 0.9300 .
C52 C57 1.371(11) .
C52 C53 1.393(11) .
C52 C58 1.485(10) .
C53 C54 1.378(11) .
C54 C55 1.360(12) .
C54 H54 0.9300 .
C55 C56 1.381(12) .
C55 C59 1.511(11) .
C56 C57 1.386(11) .
C57 H57 0.9300 .
C58 H58A 0.9700 .
C58 H58B 0.9700 .
C59 H59A 0.9700 .
C59 H59B 0.9700 .
C60 H60A 0.9600 .
C60 H60B 0.9600 .
C60 H60C 0.9600 .
C61 H61A 0.9600 .
C61 H61B 0.9600 .
C61 H61C 0.9600 .
C62 C63 1.510(10) .
C63 C68 1.395(10) .
C63 C64 1.399(9) .
C64 C65 1.384(10) .
C65 C66 1.379(11) .
C65 H65 0.9300 .
C66 C67 1.354(11) .
C66 H66 0.9300 .
C67 C68 1.360(10) .
C67 H67 0.9300 .
C68 H68 0.9300 .
C69 C70 1.487(11) .
C69 H69A 0.9700 .
C69 H69B 0.9700 .
C70 C71 1.43(3) .
C70 S4' 1.642(15) .
C71 C72 1.39(2) .
C71 H71 0.9300 .
S4' C72 1.650(12) .
C72 C73 1.370(14) .
C72 H72 0.9300 .
C73 H73 0.9300 .
C74 C75 1.492(9) .
C75 C80 1.387(10) .
C75 C76 1.390(10) .
C76 O24 1.378(8) 1_455
C76 C77 1.397(10) .
C77 C78 1.385(11) .
C77 H77 0.9300 .
C78 C79 1.364(11) .
C78 H78 0.9300 .
C79 C80 1.391(10) .
C79 H79 0.9300 .
C80 H80 0.9300 .
C81 C82 1.483(11) .
C81 H81A 0.9700 .
C81 H81B 0.9700 .
C82 C83 1.388(17) .
C82 S5' 1.68(2) .
C83 C84 1.378(17) .
C83 H83 0.9300 .
S5' C84 1.65(2) .
C84 C85 1.380(15) .
C84 H84 0.9300 .
C85 H85 0.9300 .
C86 C88 1.371(13) 2_656
C86 C87 1.392(12) .
C86 C89 1.484(12) .
C87 C88 1.383(13) .
C87 H87 0.9300 .
C88 C86 1.371(13) 2_656
C89 H89A 0.9700 .
C89 H89B 0.9700 .
C90 H90A 0.9600 .
C90 H90B 0.9600 .
C90 H90C 0.9600 .
C91 C92 1.491(10) .
C92 C97 1.383(10) .
C92 C93 1.402(10) .
C93 C94 1.396(10) .
C94 C95 1.376(11) .
C94 H94 0.9300 .
C95 C96 1.377(11) .
C95 H95 0.9300 .
C96 C97 1.386(11) .
C96 H96 0.9300 .
C97 H97 0.9300 .
C98 C99 1.479(13) .
C98 H98A 0.9700 .
C98 H98B 0.9700 .
C99 C100 1.38(2) .
C99 S6' 1.677(12) .
C100 C101 1.36(2) .
C100 H100 0.9300 .
S6' C101 1.690(13) .
C101 C102 1.367(14) .
C101 H101 0.9300 .
C102 H102 0.9300 .
C103 O38 1.249(19) .
C105 C106 1.52(2) .
C105 H10K 0.9700 .
C105 H10L 0.9700 .
C106 H10M 0.9600 .
C106 H10N 0.9600 .
C106 H10O 0.9600 .
C107 O40 1.23(2) .
C109 C110 1.49(3) .
C109 H10P 0.9700 .
C109 H10Q 0.9700 .
C110 H11A 0.9600 .
C110 H11B 0.9600 .
C110 H11C 0.9600 .

loop_
_geom_torsion_atom_site_label_1
_geom_torsion_atom_site_label_2
_geom_torsion_atom_site_label_3
_geom_torsion_atom_site_label_4
_geom_torsion
_geom_torsion_site_symmetry_1
_geom_torsion_site_symmetry_2
_geom_torsion_site_symmetry_3
_geom_torsion_site_symmetry_4
O8 Gd1 O3 C11 129.6(19) . . . .
O5 Gd1 O3 C11 -27.4(19) . . . .
O16 Gd1 O3 C11 44(2) . . . .
O14 Gd1 O3 C11 -178.4(18) . . . .
O10 Gd1 O3 C11 -105.0(19) . . . .
O17 Gd1 O3 C11 52.2(19) . . . .
O11 Gd1 O3 C11 -155.5(19) . . . .
O13 Gd1 O3 C11 -73(2) . . . .
O8 Gd1 O5 C24 -101.6(17) . . . .
O3 Gd1 O5 C24 -38.8(17) . . . .
O16 Gd1 O5 C24 -169.6(17) . . . .
O14 Gd1 O5 C24 122.1(17) . . . .
O10 Gd1 O5 C24 46.1(17) . . . .
O17 Gd1 O5 C24 -116.8(17) . . . .
O11 Gd1 O5 C24 28.8(17) . . . .
O13 Gd1 O5 C24 118.7(17) . . . .
O3 Gd1 O8 C40 86(7) . . . .
O5 Gd1 O8 C40 147(7) . . . .
O16 Gd1 O8 C40 -146(7) . . . .
O14 Gd1 O8 C40 -68(7) . . . .
O10 Gd1 O8 C40 6(8) . . . .
O17 Gd1 O8 C40 162(7) . . . .
O11 Gd1 O8 C40 8(7) . . . .
O13 Gd1 O8 C40 -81(7) . . . .
O12 N4 O10 Gd1 -175.2(7) . . . .
O11 N4 O10 Gd1 1.2(7) . . . .
O8 Gd1 O10 N4 1.6(6) . . . .
O3 Gd1 O10 N4 -79.6(5) . . . .
O5 Gd1 O10 N4 -161.9(5) . . . .
O16 Gd1 O10 N4 137.9(5) . . . .
O14 Gd1 O10 N4 69.1(5) . . . .
O17 Gd1 O10 N4 -127.6(5) . . . .
O11 Gd1 O10 N4 -0.7(4) . . . .
O13 Gd1 O10 N4 117.6(5) . . . .
O12 N4 O11 Gd1 175.1(8) . . . .
O10 N4 O11 Gd1 -1.1(7) . . . .
O8 Gd1 O11 N4 -177.4(5) . . . .
O3 Gd1 O11 N4 92.4(5) . . . .
O5 Gd1 O11 N4 22.9(5) . . . .
O16 Gd1 O11 N4 -119.2(5) . . . .
O14 Gd1 O11 N4 -100.3(5) . . . .
O10 Gd1 O11 N4 0.7(4) . . . .
O17 Gd1 O11 N4 139.4(5) . . . .
O13 Gd1 O11 N4 -56.1(5) . . . .
O15 N5 O13 Gd1 179.5(7) . . . .
O14 N5 O13 Gd1 0.7(7) . . . .
O8 Gd1 O13 N5 15.6(5) . . . .
O3 Gd1 O13 N5 -137.7(4) . . . .
O5 Gd1 O13 N5 176.1(5) . . . .
O16 Gd1 O13 N5 90.6(5) . . . .
O14 Gd1 O13 N5 -0.5(4) . . . .
O10 Gd1 O13 N5 -103.6(5) . . . .
O17 Gd1 O13 N5 108.4(5) . . . .
O11 Gd1 O13 N5 -60.7(5) . . . .
O15 N5 O14 Gd1 -179.6(7) . . . .
O13 N5 O14 Gd1 -0.8(7) . . . .
O8 Gd1 O14 N5 -165.4(5) . . . .
O3 Gd1 O14 N5 139.5(4) . . . .
O5 Gd1 O14 N5 -3.8(5) . . . .
O16 Gd1 O14 N5 -73.6(4) . . . .
O10 Gd1 O14 N5 67.2(4) . . . .
O17 Gd1 O14 N5 -102.9(4) . . . .
O11 Gd1 O14 N5 116.1(5) . . . .
O13 Gd1 O14 N5 0.5(4) . . . .
O18 N6 O16 Gd1 -173.4(8) . . . .
O17 N6 O16 Gd1 9.4(7) . . . .
O8 Gd1 O16 N6 -80.2(5) . . . .
O3 Gd1 O16 N6 4.4(6) . . . .
O5 Gd1 O16 N6 75.8(5) . . . .
O14 Gd1 O16 N6 -153.6(5) . . . .
O10 Gd1 O16 N6 134.5(5) . . . .
O17 Gd1 O16 N6 -5.4(4) . . . .
O11 Gd1 O16 N6 -135.2(5) . . . .
O13 Gd1 O16 N6 154.8(5) . . . .
O18 N6 O17 Gd1 173.5(8) . . . .
O16 N6 O17 Gd1 -9.4(7) . . . .
O8 Gd1 O17 N6 103.7(5) . . . .
O3 Gd1 O17 N6 -166.5(5) . . . .
O5 Gd1 O17 N6 -83.1(5) . . . .
O16 Gd1 O17 N6 5.5(4) . . . .
O14 Gd1 O17 N6 43.0(5) . . . .
O10 Gd1 O17 N6 -117.2(5) . . . .
O11 Gd1 O17 N6 146.3(4) . . . .
O13 Gd1 O17 N6 -15.9(5) . . . .
O26 Gd2 O21 C62 -121.8(19) . . . .
O23 Gd2 O21 C62 36.6(18) . . . .
O34 Gd2 O21 C62 -44.1(19) . . . .
O29 Gd2 O21 C62 114.0(19) . . . .
O31 Gd2 O21 C62 -174.3(17) . . . .
O35 Gd2 O21 C62 -45.3(18) . . . .
O32 Gd2 O21 C62 75.9(19) . . . .
O28 Gd2 O21 C62 164.0(19) . . . .
O21 Gd2 O23 C74 34.0(17) . . . .
O26 Gd2 O23 C74 93.1(18) . . . .
O34 Gd2 O23 C74 161.4(17) . . . .
O29 Gd2 O23 C74 -52.1(17) . . . .
O31 Gd2 O23 C74 -125.2(17) . . . .
O35 Gd2 O23 C74 110.6(17) . . . .
O32 Gd2 O23 C74 -127.5(18) . . . .
O28 Gd2 O23 C74 -32.0(18) . . . .
O21 Gd2 O26 C91 166(9) . . . .
O23 Gd2 O26 C91 107(8) . . . .
O34 Gd2 O26 C91 38(8) . . . .
O29 Gd2 O26 C91 -115(8) . . . .
O31 Gd2 O26 C91 -42(8) . . . .
O35 Gd2 O26 C91 89(9) . . . .
O32 Gd2 O26 C91 -24(9) . . . .
O28 Gd2 O26 C91 -119(9) . . . .
O30 N10 O28 Gd2 -179.7(8) . . . .
O29 N10 O28 Gd2 -0.2(7) . . . .
O21 Gd2 O28 N10 -95.5(5) . . . .
O26 Gd2 O28 N10 175.6(5) . . . .
O23 Gd2 O28 N10 -25.8(5) . . . .
O34 Gd2 O28 N10 129.0(5) . . . .
O29 Gd2 O28 N10 0.1(4) . . . .
O31 Gd2 O28 N10 96.8(5) . . . .
O35 Gd2 O28 N10 -141.1(4) . . . .
O32 Gd2 O28 N10 54.8(5) . . . .
O30 N10 O29 Gd2 179.7(7) . . . .
O28 N10 O29 Gd2 0.2(7) . . . .
O21 Gd2 O29 N10 74.6(5) . . . .
O26 Gd2 O29 N10 -5.2(5) . . . .
O23 Gd2 O29 N10 157.8(5) . . . .
O34 Gd2 O29 N10 -135.5(5) . . . .
O31 Gd2 O29 N10 -73.3(4) . . . .
O35 Gd2 O29 N10 120.0(5) . . . .
O32 Gd2 O29 N10 -123.6(5) . . . .
O28 Gd2 O29 N10 -0.1(4) . . . .
O33 N11 O31 Gd2 -177.6(7) . . . .
O32 N11 O31 Gd2 0.7(7) . . . .
O21 Gd2 O31 N11 -144.3(4) . . . .
O26 Gd2 O31 N11 160.8(5) . . . .
O23 Gd2 O31 N11 -3.3(5) . . . .
O34 Gd2 O31 N11 74.6(5) . . . .
O29 Gd2 O31 N11 -72.6(5) . . . .
O35 Gd2 O31 N11 99.8(5) . . . .
O32 Gd2 O31 N11 -0.4(4) . . . .
O28 Gd2 O31 N11 -122.5(5) . . . .
O33 N11 O32 Gd2 177.6(7) . . . .
O31 N11 O32 Gd2 -0.7(7) . . . .
O21 Gd2 O32 N11 137.7(5) . . . .
O26 Gd2 O32 N11 -21.3(5) . . . .
O23 Gd2 O32 N11 178.0(5) . . . .
O34 Gd2 O32 N11 -89.8(5) . . . .
O29 Gd2 O32 N11 97.7(5) . . . .
O31 Gd2 O32 N11 0.4(4) . . . .
O35 Gd2 O32 N11 -111.4(5) . . . .
O28 Gd2 O32 N11 56.8(5) . . . .
O36 N12 O34 Gd2 -172.7(10) . . . .
O35 N12 O34 Gd2 5.5(8) . . . .
O21 Gd2 O34 N12 -4.7(6) . . . .
O26 Gd2 O34 N12 73.5(5) . . . .
O23 Gd2 O34 N12 -82.9(5) . . . .
O29 Gd2 O34 N12 -146.5(5) . . . .
O31 Gd2 O34 N12 149.5(6) . . . .
O35 Gd2 O34 N12 -3.2(5) . . . .
O32 Gd2 O34 N12 -158.4(6) . . . .
O28 Gd2 O34 N12 118.1(5) . . . .
O36 N12 O35 Gd2 173.0(10) . . . .
O34 N12 O35 Gd2 -5.3(8) . . . .
O21 Gd2 O35 N12 -178.0(5) . . . .
O26 Gd2 O35 N12 -90.0(5) . . . .
O23 Gd2 O35 N12 97.6(5) . . . .
O34 Gd2 O35 N12 3.2(5) . . . .
O29 Gd2 O35 N12 134.9(5) . . . .
O31 Gd2 O35 N12 -29.2(5) . . . .
O32 Gd2 O35 N12 29.8(5) . . . .
O28 Gd2 O35 N12 -132.7(5) . . . .
C9 O1 C2 C1 168.9(8) . . . .
C9 O1 C2 C3 -11.1(13) . . . .
C6 C1 C2 O1 -177.1(7) . . . .
C7 C1 C2 O1 -2.1(11) . . . .
C6 C1 C2 C3 2.9(12) . . . .
C7 C1 C2 C3 177.9(7) . . . .
O1 C2 C3 C4 179.7(8) . . . .
C1 C2 C3 C4 -0.3(12) . . . .
C2 C3 C4 C5 -1.3(13) . . . .
C2 C3 C4 C8 179.8(7) . . . 1_455
C3 C4 C5 O2 -179.0(7) . . . .
C8 C4 C5 O2 -0.1(11) 1_455 . . .
C3 C4 C5 C6 0.2(12) . . . .
C8 C4 C5 C6 179.1(7) 1_455 . . .
C10 O2 C5 C4 175.9(9) . . . .
C10 O2 C5 C6 -3.3(13) . . . .
C4 C5 C6 C1 2.4(12) . . . .
O2 C5 C6 C1 -178.4(7) . . . .
C2 C1 C6 C5 -4.0(12) . . . .
C7 C1 C6 C5 -178.9(7) . . . .
C13 O4 C7 C1 -165.6(7) . . . .
C2 C1 C7 O4 71.2(9) . . . .
C6 C1 C7 O4 -113.9(8) . . . .
C26 O6 C8 C4 -178.4(7) . . . 1_655
Gd1 O3 C11 N1 -95(2) . . . .
Gd1 O3 C11 C12 84(2) . . . .
C18 N1 C11 O3 1.9(13) . . . .
C18 N1 C11 C12 -176.7(7) . . . .
O3 C11 C12 C17 -15.4(11) . . . .
N1 C11 C12 C17 163.3(8) . . . .
O3 C11 C12 C13 167.5(7) . . . .
N1 C11 C12 C13 -13.8(12) . . . .
C7 O4 C13 C14 -11.1(11) . . . .
C7 O4 C13 C12 171.3(7) . . . .
C17 C12 C13 O4 177.0(7) . . . .
C11 C12 C13 O4 -5.9(11) . . . .
C17 C12 C13 C14 -0.6(12) . . . .
C11 C12 C13 C14 176.5(8) . . . .
O4 C13 C14 C15 -178.6(8) . . . .
C12 C13 C14 C15 -1.1(13) . . . .
C13 C14 C15 C16 1.0(14) . . . .
C14 C15 C16 C17 1.0(14) . . . .
C15 C16 C17 C12 -2.8(14) . . . .
C13 C12 C17 C16 2.6(12) . . . .
C11 C12 C17 C16 -174.7(8) . . . .
C11 N1 C18 C19 138.7(9) . . . .
C22 C20' C19 C20 5(13) . . . .
C22 C20' C19 S1 -171(63) . . . .
C22 C20' C19 S1' 2(15) . . . .
C22 C20' C19 C18 143(8) . . . .
C22 S1 C19 C20 3.5(13) . . . .
C22 S1 C19 C20' 7(52) . . . .
C22 S1 C19 S1' -0.5(17) . . . .
C22 S1 C19 C18 145.5(10) . . . .
N1 C18 C19 C20 -114.4(11) . . . .
N1 C18 C19 C20' 115(10) . . . .
N1 C18 C19 S1 107.7(9) . . . .
N1 C18 C19 S1' -102.0(12) . . . .
C20' C19 C20 C21 -25(9) . . . .
S1 C19 C20 C21 -24.2(17) . . . .
S1' C19 C20 C21 142(7) . . . .
C18 C19 C20 C21 -164.0(10) . . . .
C20 C19 S1' C21 -28(6) . . . .
C20' C19 S1' C21 -14(9) . . . .
S1 C19 S1' C21 -13.0(19) . . . .
C18 C19 S1' C21 -160.1(10) . . . .
C19 C20 C21 C22 33.7(17) . . . .
C19 C20 C21 S1' -142(7) . . . .
C19 S1' C21 C20 28(6) . . . .
C19 S1' C21 C22 24.1(19) . . . .
C20 C21 C22 C20' -29(9) . . . .
S1' C21 C22 C20' -28(9) . . . .
C20 C21 C22 S1 -32.6(18) . . . .
S1' C21 C22 S1 -32(2) . . . .
C19 C20' C22 C21 15(14) . . . .
C19 C20' C22 S1 171(67) . . . .
C19 S1 C22 C21 18.2(14) . . . .
C19 S1 C22 C20' -8(56) . . . .
C24 N2 C23 C31 134.4(8) . . . .
Gd1 O5 C24 N2 -91.7(18) . . . .
Gd1 O5 C24 C25 87.5(18) . . . .
C23 N2 C24 O5 3.9(13) . . . .
C23 N2 C24 C25 -175.3(8) . . . .
O5 C24 C25 C30 1.8(11) . . . .
N2 C24 C25 C30 -179.0(8) . . . .
O5 C24 C25 C26 -175.3(8) . . . .
N2 C24 C25 C26 3.9(13) . . . .
C8 O6 C26 C27 -7.0(12) . . . .
C8 O6 C26 C25 169.4(8) . . . .
C30 C25 C26 O6 -178.4(7) . . . .
C24 C25 C26 O6 -1.3(12) . . . .
C30 C25 C26 C27 -1.9(12) . . . .
C24 C25 C26 C27 175.2(8) . . . .
O6 C26 C27 C28 179.1(8) . . . .
C25 C26 C27 C28 2.7(14) . . . .
C26 C27 C28 C29 -2.9(15) . . . .
C27 C28 C29 C30 2.3(15) . . . .
C28 C29 C30 C25 -1.6(15) . . . .
C26 C25 C30 C29 1.3(13) . . . .
C24 C25 C30 C29 -176.0(8) . . . .
C34 C32' C31 C32 -25(4) . . . .
C34 C32' C31 C23 169(2) . . . .
C34 C32' C31 S2 121(9) . . . .
C34 C32' C31 S2' -25(4) . . . .
N2 C23 C31 C32 -94.7(13) . . . .
N2 C23 C31 C32' 67(3) . . . .
N2 C23 C31 S2 83.5(8) . . . .
N2 C23 C31 S2' -97.6(9) . . . .
C34 S2 C31 C32 -2.4(9) . . . .
C34 S2 C31 C32' -38(8) . . . .
C34 S2 C31 C23 179.0(7) . . . .
C34 S2 C31 S2' 0.0(8) . . . .
C32' C31 C32 C33 15(3) . . . .
C23 C31 C32 C33 -177.5(10) . . . .
S2 C31 C32 C33 4.1(14) . . . .
S2' C31 C32 C33 -167(5) . . . .
C32 C31 S2' C33 10(3) . . . .
C32' C31 S2' C33 12(2) . . . .
C23 C31 S2' C33 -179.4(8) . . . .
S2 C31 S2' C33 -0.4(9) . . . .
C31 C32 C33 C34 -3.7(16) . . . .
C31 C32 C33 S2' 169(4) . . . .
C31 S2' C33 C34 0.9(12) . . . .
C31 S2' C33 C32 -8(3) . . . .
C32 C33 C34 C32' -10(3) . . . .
S2' C33 C34 C32' -13(3) . . . .
C32 C33 C34 S2 1.5(13) . . . .
S2' C33 C34 S2 -1.1(15) . . . .
C31 C32' C34 C33 25(4) . . . .
C31 C32' C34 S2 -125(9) . . . .
C31 S2 C34 C33 0.6(10) . . . .
C31 S2 C34 C32' 35(6) . . . .
C37 C35 C36 C37 0.9(13) 2_455 . . .
C38 C35 C36 C37 174.9(7) . . . .
C35 C36 C37 O7 -179.1(7) . . . .
C35 C36 C37 C35 -0.9(13) . . . 2_455
C39 O7 C37 C36 -12.7(13) . . . .
C39 O7 C37 C35 169.1(9) . . . 2_455
C42 O9 C38 C35 179.3(7) . . . .
C37 C35 C38 O9 -63.0(10) 2_455 . . .
C36 C35 C38 O9 123.3(8) . . . .
Gd1 O8 C40 N3 110(7) . . . .
Gd1 O8 C40 C41 -66(8) . . . .
C47 N3 C40 O8 -2.5(12) . . . .
C47 N3 C40 C41 173.2(7) . . . .
O8 C40 C41 C46 20.5(10) . . . .
N3 C40 C41 C46 -155.3(7) . . . .
O8 C40 C41 C42 -159.6(7) . . . .
N3 C40 C41 C42 24.6(11) . . . .
C38 O9 C42 C43 7.8(11) . . . .
C38 O9 C42 C41 -173.9(7) . . . .
C46 C41 C42 O9 -178.0(7) . . . .
C40 C41 C42 O9 2.1(11) . . . .
C46 C41 C42 C43 0.4(11) . . . .
C40 C41 C42 C43 -179.5(7) . . . .
O9 C42 C43 C44 179.0(7) . . . .
C41 C42 C43 C44 0.7(12) . . . .
C42 C43 C44 C45 0.1(13) . . . .
C43 C44 C45 C46 -2.1(12) . . . .
C42 C41 C46 C45 -2.3(12) . . . .
C40 C41 C46 C45 177.5(7) . . . .
C44 C45 C46 C41 3.2(12) . . . .
C40 N3 C47 C48 109.8(9) . . . .
C51 C49' C48 C49 2(5) . . . .
C51 C49' C48 C47 178(3) . . . .
C51 C49' C48 S3' 0(6) . . . .
C51 C49' C48 S3 -177(16) . . . .
N3 C47 C48 C49 -105.4(14) . . . .
N3 C47 C48 C49' 79(4) . . . .
N3 C47 C48 S3' -103.2(12) . . . .
N3 C47 C48 S3 77.6(9) . . . .
C51 S3 C48 C49 0.7(10) . . . .
C51 S3 C48 C49' 2(11) . . . .
C51 S3 C48 C47 178.3(7) . . . .
C51 S3 C48 S3' -0.9(11) . . . .
C49' C48 C49 C50 -2(3) . . . .
C47 C48 C49 C50 -178.4(10) . . . .
S3' C48 C49 C50 173(7) . . . .
S3 C48 C49 C50 -1.2(17) . . . .
C49 C48 S3' C50 -5(5) . . . .
C49' C48 S3' C50 0(3) . . . .
C47 C48 S3' C50 -177.9(8) . . . .
S3 C48 S3' C50 1.2(14) . . . .
C48 C49 C50 C51 1.1(19) . . . .
C48 C49 C50 S3' -173(7) . . . .
C48 S3' C50 C51 -1.3(16) . . . .
C48 S3' C50 C49 5(5) . . . .
C49 C50 C51 C49' 0(3) . . . .
S3' C50 C51 C49' 2(3) . . . .
C49 C50 C51 S3 -0.6(15) . . . .
S3' C50 C51 S3 1.0(16) . . . .
C48 C49' C51 C50 -1(5) . . . .
C48 C49' C51 S3 177(15) . . . .
C48 S3 C51 C50 -0.1(9) . . . .
C48 S3 C51 C49' -2(10) . . . .
C60 O19 C53 C54 9.1(13) . . . .
C60 O19 C53 C52 -170.9(8) . . . .
C57 C52 C53 C54 -1.0(11) . . . .
C58 C52 C53 C54 -179.7(7) . . . .
C57 C52 C53 O19 179.0(7) . . . .
C58 C52 C53 O19 0.2(10) . . . .
O19 C53 C54 C55 179.7(8) . . . .
C52 C53 C54 C55 -0.3(12) . . . .
C53 C54 C55 C56 1.7(12) . . . .
C53 C54 C55 C59 -178.3(7) . . . .
C61 O20 C56 C55 -170.2(9) . . . .
C61 O20 C56 C57 9.6(13) . . . .
C54 C55 C56 O20 178.1(7) . . . .
C59 C55 C56 O20 -1.9(11) . . . .
C54 C55 C56 C57 -1.7(12) . . . .
C59 C55 C56 C57 178.3(7) . . . .
C53 C52 C57 C56 1.0(11) . . . .
C58 C52 C57 C56 179.7(7) . . . .
O20 C56 C57 C52 -179.4(7) . . . .
C55 C56 C57 C52 0.4(12) . . . .
C64 O22 C58 C52 158.8(7) . . . .
C57 C52 C58 O22 109.2(8) . . . .
C53 C52 C58 O22 -72.1(9) . . . .
C76 O24 C59 C55 171.8(7) 1_655 . . .
C54 C55 C59 O24 99.5(9) . . . .
C56 C55 C59 O24 -80.5(10) . . . .
Gd2 O21 C62 N7 88(2) . . . .
Gd2 O21 C62 C63 -93.9(19) . . . .
C69 N7 C62 O21 -0.9(12) . . . .
C69 N7 C62 C63 -178.8(7) . . . .
O21 C62 C63 C68 18.4(11) . . . .
N7 C62 C63 C68 -163.6(7) . . . .
O21 C62 C63 C64 -165.0(7) . . . .
N7 C62 C63 C64 13.0(12) . . . .
C58 O22 C64 C65 19.8(11) . . . .
C58 O22 C64 C63 -165.3(7) . . . .
C68 C63 C64 O22 -177.0(7) . . . .
C62 C63 C64 O22 6.4(12) . . . .
C68 C63 C64 C65 -2.0(12) . . . .
C62 C63 C64 C65 -178.7(8) . . . .
O22 C64 C65 C66 177.8(8) . . . .
C63 C64 C65 C66 3.1(13) . . . .
C64 C65 C66 C67 -2.5(15) . . . .
C65 C66 C67 C68 0.8(15) . . . .
C66 C67 C68 C63 0.2(14) . . . .
C64 C63 C68 C67 0.4(13) . . . .
C62 C63 C68 C67 177.3(8) . . . .
C62 N7 C69 C70 -140.3(8) . . . .
C73 C71' C70 C71 5(3) . . . .
C73 C71' C70 C69 -174.9(14) . . . .
C73 C71' C70 S4' 6(3) . . . .
C73 C71' C70 S4 -164(10) . . . .
N7 C69 C70 C71' -85(2) . . . .
N7 C69 C70 C71 95.9(17) . . . .
N7 C69 C70 S4' 94.1(9) . . . .
N7 C69 C70 S4 -87.4(9) . . . .
C73 S4 C70 C71' 12(7) . . . .
C73 S4 C70 C71 0.1(12) . . . .
C73 S4 C70 C69 -177.3(7) . . . .
C73 S4 C70 S4' 1.2(8) . . . .
C71' C70 C71 C72 -2(2) . . . .
C69 C70 C71 C72 177.1(11) . . . .
S4' C70 C71 C72 -175(8) . . . .
S4 C70 C71 C72 0(2) . . . .
C71' C70 S4' C72 -3.8(17) . . . .
C71 C70 S4' C72 4(6) . . . .
C69 C70 S4' C72 177.1(7) . . . .
S4 C70 S4' C72 -1.4(9) . . . .
C70 C71 C72 C73 0(2) . . . .
C70 C71 C72 S4' 175(9) . . . .
C70 S4' C72 C73 1.1(10) . . . .
C70 S4' C72 C71 -4(7) . . . .
C71 C72 C73 C71' 3(2) . . . .
S4' C72 C73 C71' 2.0(18) . . . .
C71 C72 C73 S4 0.5(16) . . . .
S4' C72 C73 S4 -0.5(13) . . . .
C70 C71' C73 C72 -5(3) . . . .
C70 C71' C73 S4 166(9) . . . .
C70 S4 C73 C72 -0.4(9) . . . .
C70 S4 C73 C71' -10(6) . . . .
Gd2 O23 C74 N8 92.2(18) . . . .
Gd2 O23 C74 C75 -86.5(18) . . . .
C81 N8 C74 O23 -1.3(12) . . . .
C81 N8 C74 C75 177.4(7) . . . .
O23 C74 C75 C80 -0.3(11) . . . .
N8 C74 C75 C80 -179.0(7) . . . .
O23 C74 C75 C76 178.9(8) . . . .
N8 C74 C75 C76 0.2(12) . . . .
C80 C75 C76 O24 179.8(7) . . . 1_455
C74 C75 C76 O24 0.7(12) . . . 1_455
C80 C75 C76 C77 0.3(12) . . . .
C74 C75 C76 C77 -178.9(8) . . . .
O24 C76 C77 C78 -179.2(8) 1_455 . . .
C75 C76 C77 C78 0.4(13) . . . .
C76 C77 C78 C79 -0.4(15) . . . .
C77 C78 C79 C80 -0.3(15) . . . .
C76 C75 C80 C79 -1.0(12) . . . .
C74 C75 C80 C79 178.3(8) . . . .
C78 C79 C80 C75 1.0(14) . . . .
C74 N8 C81 C82 -132.9(8) . . . .
C85 C83' C82 C83 0(7) . . . .
C85 C83' C82 C81 179(3) . . . .
C85 C83' C82 S5 -178(28) . . . .
C85 C83' C82 S5' 0(8) . . . .
N8 C81 C82 C83 96.3(12) . . . .
N8 C81 C82 C83' -83(6) . . . .
N8 C81 C82 S5 -83.8(8) . . . .
N8 C81 C82 S5' 96.4(11) . . . .
C85 S5 C82 C83 -0.7(9) . . . .
C85 S5 C82 C83' 2(22) . . . .
C85 S5 C82 C81 179.4(7) . . . .
C85 S5 C82 S5' -0.8(11) . . . .
C83' C82 C83 C84 0(4) . . . .
C81 C82 C83 C84 -180.0(9) . . . .
S5 C82 C83 C84 0.1(15) . . . .
S5' C82 C83 C84 179(100) . . . .
C83 C82 S5' C84 0(5) . . . .
C83' C82 S5' C84 0(5) . . . .
C81 C82 S5' C84 -179.9(8) . . . .
S5 C82 S5' C84 0.3(14) . . . .
C82 C83 C84 C85 0.7(16) . . . .
C82 C83 C84 S5' -179(100) . . . .
C82 S5' C84 C83 0(5) . . . .
C82 S5' C84 C85 0.6(15) . . . .
C83 C84 C85 C83' -1(4) . . . .
S5' C84 C85 C83' -1(4) . . . .
C83 C84 C85 S5 -1.3(14) . . . .
S5' C84 C85 S5 -1.3(16) . . . .
C82 C83' C85 C84 1(8) . . . .
C82 C83' C85 S5 178(25) . . . .
C82 S5 C85 C84 1.2(9) . . . .
C82 S5 C85 C83' -1(19) . . . .
C88 C86 C87 C88 0.9(15) 2_656 . . .
C89 C86 C87 C88 -179.0(8) . . . .
C90 O25 C88 C86 178.7(9) . . . 2_656
C90 O25 C88 C87 -1.9(16) . . . .
C86 C87 C88 C86 -0.9(15) . . . 2_656
C86 C87 C88 O25 179.7(9) . . . .
C93 O27 C89 C86 -167.1(7) . . . .
C88 C86 C89 O27 69.3(11) 2_656 . . .
C87 C86 C89 O27 -110.9(9) . . . .
Gd2 O26 C91 N9 -6(9) . . . .
Gd2 O26 C91 C92 172(8) . . . .
C98 N9 C91 O26 -3.1(14) . . . .
C98 N9 C91 C92 178.8(8) . . . .
O26 C91 C92 C97 -19.9(11) . . . .
N9 C91 C92 C97 158.1(7) . . . .
O26 C91 C92 C93 160.6(7) . . . .
N9 C91 C92 C93 -21.4(12) . . . .
C89 O27 C93 C94 -8.9(12) . . . .
C89 O27 C93 C92 174.7(7) . . . .
C97 C92 C93 O27 179.4(7) . . . .
C91 C92 C93 O27 -1.1(11) . . . .
C97 C92 C93 C94 2.8(11) . . . .
C91 C92 C93 C94 -177.7(7) . . . .
O27 C93 C94 C95 -178.5(7) . . . .
C92 C93 C94 C95 -2.1(12) . . . .
C93 C94 C95 C96 1.2(12) . . . .
C94 C95 C96 C97 -1.0(12) . . . .
C93 C92 C97 C96 -2.7(11) . . . .
C91 C92 C97 C96 177.8(7) . . . .
C95 C96 C97 C92 1.8(12) . . . .
C91 N9 C98 C99 147.5(9) . . . .
C102 C10A C99 C100 -2(4) . . . .
C102 C10A C99 C98 179.9(18) . . . .
C102 C10A C99 S6' -1(4) . . . .
C102 C10A C99 S6 173(9) . . . .
N9 C98 C99 C10A -87(3) . . . .
N9 C98 C99 C100 95.5(18) . . . .
N9 C98 C99 S6' 93.6(11) . . . .
N9 C98 C99 S6 -84.9(11) . . . .
C102 S6 C99 C10A -4(6) . . . .
C102 S6 C99 C100 0.5(13) . . . .
C102 S6 C99 C98 -179.2(9) . . . .
C102 S6 C99 S6' 2.5(9) . . . .
C10A C99 C100 C101 1(2) . . . .
C98 C99 C100 C101 179.4(12) . . . .
S6' C99 C100 C101 -174(6) . . . .
S6 C99 C100 C101 0(2) . . . .
C10A C99 S6' C101 -0.7(18) . . . .
C100 C99 S6' C101 4(5) . . . .
C98 C99 S6' C101 178.7(8) . . . .
S6 C99 S6' C101 -2.8(9) . . . .
C99 C100 C101 C102 0(2) . . . .
C99 C100 C101 S6' 174(7) . . . .
C99 S6' C101 C100 -5(5) . . . .
C99 S6' C101 C102 2.3(12) . . . .
C99 C10A C102 C101 2(4) . . . .
C99 C10A C102 S6 -173(8) . . . .
C100 C101 C102 C10A -1(2) . . . .
S6' C101 C102 C10A -3(2) . . . .
C100 C101 C102 S6 0.7(16) . . . .
S6' C101 C102 S6 -1.1(14) . . . .
C99 S6 C102 C10A 4(5) . . . .
C99 S6 C102 C101 -0.7(10) . . . .
C105 O37 C103 O38 14(3) . . . .
C105 O37 C103 C104 -167.0(17) . . . .
C103 O37 C105 C106 -174.5(16) . . . .
C109 O39 C107 O40 1(3) . . . .
C109 O39 C107 C108 -179(2) . . . .
C107 O39 C109 C110 132(2) . . . .
